data_7128701
loop_
_publ_author_name
'Hasegawa, Sui'
'Ishida, Yutaka'
'Kawaguchi, Hiroyuki'

_publ_section_title
;
 Systematic reductive oligomerization of isocyanides with a vanadium(ii)
 complex.
;
_journal_issue 67
_journal_name_full 'Chemical communications (Cambridge, England)'
_journal_page_first 8296
_journal_page_last 8299
_journal_paper_doi 10.1039/d1cc03463d
_journal_volume 57
_journal_year 2021
_chemical_formula_moiety 'C108 H138 K2 N4 O8 V2, 3.5(C7 H8)'
_chemical_formula_sum 'C132.5 H166 K2 N4 O8 V2'
_chemical_formula_weight 2122.76
_space_group_crystal_system orthorhombic
_space_group_IT_number 61
_space_group_name_Hall '-P 2ac 2ab'
_space_group_name_H-M_alt 'P b c a'
_atom_sites_solution_hydrogens geom
_atom_sites_solution_primary dual
_atom_sites_solution_secondary difmap
_audit_creation_date 2020-01-20
_audit_creation_method
;
Olex2 1.3
(compiled Nov 21 2019 18:26:39 for OlexSys, GUI svn.r6003)
;
_audit_update_record
;
2021-04-06 deposited with the CCDC.	2021-07-21 downloaded from the CCDC.
;
_cell_angle_alpha 90
_cell_angle_beta 90
_cell_angle_gamma 90
_cell_formula_units_Z 8
_cell_length_a 28.8046(5)
_cell_length_b 28.1999(6)
_cell_length_c 29.2972(5)
_cell_measurement_reflns_used 46389
_cell_measurement_temperature 123.0
_cell_measurement_theta_max 28.0670
_cell_measurement_theta_min 2.3210
_cell_volume 23797.7(8)
_computing_cell_refinement 'CrysAlisPro 1.171.40.53 (Rigaku OD, 2019)'
_computing_data_collection 'CrystalClear-SM Expert 2.0 r16 (Rigaku, 2014)'
_computing_data_reduction 'CrysAlisPro 1.171.40.53 (Rigaku OD, 2019)'
_computing_molecular_graphics 'Olex2 1.3 (Dolomanov et al., 2009)'
_computing_publication_material 'Olex2 1.3 (Dolomanov et al., 2009)'
_computing_structure_refinement 'SHELXL 2018/3 (Sheldrick, 2015)'
_computing_structure_solution 'SHELXT  (Sheldrick, 2015)'
_diffrn_ambient_temperature 123.0
_diffrn_detector 'CCD area detector'
_diffrn_detector_area_resol_mean 7.1429
_diffrn_detector_type 'Rigaku Saturn724+ area detector'
_diffrn_measured_fraction_theta_full 0.999
_diffrn_measured_fraction_theta_max 0.998
_diffrn_measurement_details
;
List of Runs (angles in degrees, time in seconds):

  # Type    Start    End  Width  t~exp~   \w     \q     \k     \f   Frames
#--------------------------------------------------------------------------
  1  \w   -120.00  60.00   0.50    2.00    --  -30.00  45.00   0.00  360
  2  \w   -120.00  60.00   0.50    2.00    --  -30.00  45.00  90.00  360
  3  \w   -120.00  60.00   0.50    2.00    --  -30.00  45.00 180.00  360
;
_diffrn_measurement_device 'four-circle diffractometer'
_diffrn_measurement_device_type 'Rigaku Saturn724+ (4x4 bin mode)'
_diffrn_measurement_method '\w scans'
_diffrn_orient_matrix_type 'CrysAlisPro convention (1999,Acta A55,543-557)'
_diffrn_orient_matrix_UB_11 0.0119984000
_diffrn_orient_matrix_UB_12 -0.0113584000
_diffrn_orient_matrix_UB_13 0.0180986000
_diffrn_orient_matrix_UB_21 0.0192258000
_diffrn_orient_matrix_UB_22 -0.0039694000
_diffrn_orient_matrix_UB_23 -0.0146319000
_diffrn_orient_matrix_UB_31 0.0096233000
_diffrn_orient_matrix_UB_32 0.0220933000
_diffrn_orient_matrix_UB_33 0.0066667000
_diffrn_radiation_detector CCD
_diffrn_radiation_monochromator 'multi-layer mirror optics'
_diffrn_radiation_probe x-ray
_diffrn_radiation_type 'Mo K\a'
_diffrn_radiation_wavelength 0.71073
_diffrn_reflns_av_R_equivalents 0.1584
_diffrn_reflns_av_unetI/netI 0.1110
_diffrn_reflns_Laue_measured_fraction_full 0.999
_diffrn_reflns_Laue_measured_fraction_max 0.998
_diffrn_reflns_limit_h_max 37
_diffrn_reflns_limit_h_min -37
_diffrn_reflns_limit_k_max 34
_diffrn_reflns_limit_k_min -36
_diffrn_reflns_limit_l_max 38
_diffrn_reflns_limit_l_min -38
_diffrn_reflns_number 197084
_diffrn_reflns_point_group_measured_fraction_full 0.999
_diffrn_reflns_point_group_measured_fraction_max 0.998
_diffrn_reflns_theta_full 25.242
_diffrn_reflns_theta_max 27.560
_diffrn_reflns_theta_min 2.536
_diffrn_source 'rotating anode X-ray generator'
_diffrn_source_type micromax007
_exptl_absorpt_coefficient_mu 0.285
_exptl_absorpt_correction_T_max 1.00000
_exptl_absorpt_correction_T_min 0.92500
_exptl_absorpt_correction_type multi-scan
_exptl_absorpt_process_details
;
CrysAlisPro 1.171.40.53 (Rigaku Oxford Diffraction, 2019)
Empirical absorption correction using spherical harmonics,
 implemented in SCALE3 ABSPACK scaling algorithm.
;
_exptl_crystal_colour 'yellowish green'
_exptl_crystal_colour_modifier yellowish
_exptl_crystal_colour_primary green
_exptl_crystal_density_diffrn 1.185
_exptl_crystal_description block
_exptl_crystal_F_000 9096
_exptl_crystal_size_max 0.20
_exptl_crystal_size_mid 0.16
_exptl_crystal_size_min 0.14
_platon_squeeze_details
;
The unit cell contains twelve molecules which have been 
treated as a diffuse contribution to the overall scattering 
without specific atom positions by SQEEZE/PLATON.
;
_refine_diff_density_max 0.517
_refine_diff_density_min -0.513
_refine_diff_density_rms 0.062
_refine_ls_extinction_method none
_refine_ls_goodness_of_fit_ref 1.026
_refine_ls_hydrogen_treatment constr
_refine_ls_matrix_type full
_refine_ls_number_parameters 1466
_refine_ls_number_reflns 27447
_refine_ls_number_restraints 852
_refine_ls_restrained_S_all 1.032
_refine_ls_R_factor_all 0.1610
_refine_ls_R_factor_gt 0.0882
_refine_ls_shift/su_max 0.001
_refine_ls_shift/su_mean 0.000
_refine_ls_structure_factor_coef Fsqd
_refine_ls_weighting_details 'w=1/[\s^2^(Fo^2^)+(0.0663P)^2^+26.1810P] where P=(Fo^2^+2Fc^2^)/3'
_refine_ls_weighting_scheme calc
_refine_ls_wR_factor_gt 0.1676
_refine_ls_wR_factor_ref 0.1966
_reflns_Friedel_coverage 0.000
_reflns_number_gt 15490
_reflns_number_total 27447
_reflns_threshold_expression 'I > 2\s(I)'
_cod_data_source_file d1cc03463d2.cif
_cod_data_source_block (v_ono_ncar_k)2_sq
_cod_depositor_comments 'Adding full bibliography for 7128700--7128707.cif.'
_cod_original_cell_volume 23797.8(8)
_cod_original_formula_sum 'C132.50 H166 K2 N4 O8 V2'
_cod_database_code 7128701
_shelx_space_group_comment
;
The symmetry employed for this shelxl refinement is uniquely defined
by the following loop, which should always be used as a source of
symmetry information in preference to the above space-group names.
They are only intended as comments.
;
_platon_squeeze_void_probe_radius 1.20

loop_
_space_group_symop_operation_xyz
'x, y, z'
'-x+1/2, -y, z+1/2'
'x+1/2, -y+1/2, -z'
'-x, y+1/2, -z+1/2'
'-x, -y, -z'
'x-1/2, y, -z-1/2'
'-x-1/2, y-1/2, z'
'x, -y-1/2, z-1/2'

loop_
_atom_site_label
_atom_site_type_symbol
_atom_site_fract_x
_atom_site_fract_y
_atom_site_fract_z
_atom_site_U_iso_or_equiv
_atom_site_adp_type
_atom_site_occupancy
_atom_site_site_symmetry_order
_atom_site_calc_flag
_atom_site_refinement_flags_posn
_atom_site_refinement_flags_adp
_atom_site_refinement_flags_occupancy
_atom_site_disorder_assembly
_atom_site_disorder_group
V1 V 0.38816(2) 0.52822(2) 0.14365(2) 0.02351(14) Uani 1 1 d . . . . .
V2 V 0.43222(2) 0.45069(2) 0.33385(2) 0.03070(16) Uani 1 1 d . . . . .
K1 K 0.32503(3) 0.52189(3) 0.04034(3) 0.0364(2) Uani 1 1 d . . . . .
K2 K 0.47495(4) 0.34813(3) 0.38999(3) 0.0501(3) Uani 1 1 d D . . . .
O1 O 0.32864(8) 0.50081(8) 0.13186(8) 0.0282(6) Uani 1 1 d . . . . .
O2 O 0.38128(8) 0.57556(8) 0.09561(8) 0.0281(6) Uani 1 1 d . . . . .
O3 O 0.25096(11) 0.48430(11) -0.00365(11) 0.0644(9) Uani 1 1 d D U . . .
O4 O 0.28254(13) 0.57412(11) -0.02286(10) 0.0716(10) Uani 1 1 d D U . . .
C60 C 0.2280(2) 0.44408(19) 0.0165(2) 0.0898(18) Uani 1 1 d D U . . .
H60A H 0.250840 0.424280 0.032279 0.135 Uiso 1 1 calc R U . . .
H60B H 0.212825 0.425462 -0.007540 0.135 Uiso 1 1 calc R U . . .
H60C H 0.204605 0.455114 0.038328 0.135 Uiso 1 1 calc R U . . .
C61 C 0.22034(15) 0.51934(17) -0.01888(17) 0.0631(13) Uani 1 1 d D U . . .
H61A H 0.205852 0.535093 0.007747 0.076 Uiso 1 1 calc R U . . .
H61B H 0.195346 0.504465 -0.037125 0.076 Uiso 1 1 calc R U . . .
C62 C 0.24447(17) 0.55503(17) -0.04691(15) 0.0651(13) Uani 1 1 d D U . . .
H62A H 0.255517 0.540173 -0.075535 0.078 Uiso 1 1 calc R U . . .
H62B H 0.222610 0.580765 -0.055037 0.078 Uiso 1 1 calc R U . . .
C63 C 0.3074(2) 0.6080(2) -0.04794(19) 0.103(2) Uani 1 1 d D U . . .
H63A H 0.330638 0.622936 -0.028238 0.154 Uiso 1 1 calc R U . . .
H63B H 0.285925 0.632210 -0.059408 0.154 Uiso 1 1 calc R U . . .
H63C H 0.322876 0.592525 -0.073721 0.154 Uiso 1 1 calc R U . . .
O5 O 0.40064(10) 0.41123(9) 0.37787(8) 0.0455(7) Uani 1 1 d . . . . .
O6 O 0.47137(8) 0.40433(8) 0.30733(8) 0.0304(6) Uani 1 1 d . . . . .
N1 N 0.40452(10) 0.56233(10) 0.19907(9) 0.0265(7) Uani 1 1 d . . . . .
N2 N 0.38011(10) 0.47943(10) 0.30049(9) 0.0278(7) Uani 1 1 d . . . . .
N3 N 0.43610(10) 0.48641(10) 0.12170(9) 0.0278(7) Uani 1 1 d . . . . .
N4 N 0.46957(12) 0.49326(11) 0.36977(11) 0.0399(8) Uani 1 1 d . . . . .
C1 C 0.39684(12) 0.52723(13) 0.22920(12) 0.0292(8) Uani 1 1 d . . . . .
C2 C 0.39593(12) 0.50323(13) 0.26404(12) 0.0272(8) Uani 1 1 d . . . . .
C3 C 0.41434(12) 0.60936(13) 0.21470(11) 0.0264(8) Uani 1 1 d . . . . .
C4 C 0.38383(13) 0.63310(13) 0.24412(12) 0.0311(9) Uani 1 1 d . . . . .
C5 C 0.39428(14) 0.67940(14) 0.25704(12) 0.0355(9) Uani 1 1 d . . . . .
H5 H 0.373732 0.695846 0.276863 0.043 Uiso 1 1 calc R U . . .
C6 C 0.43377(15) 0.70186(14) 0.24170(13) 0.0389(10) Uani 1 1 d . . . . .
H6 H 0.440640 0.733251 0.251317 0.047 Uiso 1 1 calc R U . . .
C7 C 0.46323(13) 0.67844(14) 0.21228(12) 0.0349(9) Uani 1 1 d . . . . .
H7 H 0.490293 0.694147 0.201554 0.042 Uiso 1 1 calc R U . . .
C8 C 0.45420(12) 0.63214(13) 0.19788(12) 0.0300(8) Uani 1 1 d . . . . .
C9 C 0.33901(13) 0.61129(15) 0.25988(14) 0.0419(10) Uani 1 1 d . . . . .
H9A H 0.322022 0.598834 0.233491 0.063 Uiso 1 1 calc R U . . .
H9B H 0.320131 0.635416 0.275210 0.063 Uiso 1 1 calc R U . . .
H9C H 0.345645 0.585391 0.281209 0.063 Uiso 1 1 calc R U . . .
C10 C 0.48567(13) 0.60848(14) 0.16357(13) 0.0368(9) Uani 1 1 d . . . . .
H10A H 0.492428 0.576036 0.173550 0.055 Uiso 1 1 calc R U . . .
H10B H 0.514717 0.626393 0.161137 0.055 Uiso 1 1 calc R U . . .
H10C H 0.470297 0.607641 0.133740 0.055 Uiso 1 1 calc R U . . .
C11 C 0.33089(12) 0.48354(13) 0.30979(12) 0.0320(9) Uani 1 1 d . . . . .
C12 C 0.29969(13) 0.45817(15) 0.28233(13) 0.0395(10) Uani 1 1 d . . . . .
C13 C 0.25254(15) 0.46275(17) 0.29167(16) 0.0534(12) Uani 1 1 d . . . . .
H13 H 0.230799 0.445459 0.273850 0.064 Uiso 1 1 calc R U . . .
C14 C 0.23666(16) 0.49168(18) 0.32606(18) 0.0602(14) Uani 1 1 d . . . . .
H14 H 0.204274 0.494657 0.331453 0.072 Uiso 1 1 calc R U . . .
C15 C 0.26776(15) 0.51631(17) 0.35262(15) 0.0508(12) Uani 1 1 d . . . . .
H15 H 0.256629 0.536422 0.376216 0.061 Uiso 1 1 calc R U . . .
C16 C 0.31547(14) 0.51212(15) 0.34534(13) 0.0399(10) Uani 1 1 d . . . . .
C17 C 0.31662(15) 0.42655(16) 0.24491(14) 0.0494(12) Uani 1 1 d . . . . .
H17A H 0.334162 0.445338 0.222673 0.074 Uiso 1 1 calc R U . . .
H17B H 0.290037 0.411647 0.229748 0.074 Uiso 1 1 calc R U . . .
H17C H 0.336766 0.401943 0.257780 0.074 Uiso 1 1 calc R U . . .
C18 C 0.34832(16) 0.53897(16) 0.37516(15) 0.0536(12) Uani 1 1 d . . . . .
H18A H 0.366745 0.516615 0.393264 0.080 Uiso 1 1 calc R U . . .
H18B H 0.330720 0.559747 0.395644 0.080 Uiso 1 1 calc R U . . .
H18C H 0.369052 0.558171 0.356133 0.080 Uiso 1 1 calc R U . . .
C19 C 0.41987(11) 0.47352(12) 0.07716(11) 0.0262(8) Uani 1 1 d . . . . .
C20 C 0.38905(12) 0.43560(13) 0.07193(12) 0.0290(8) Uani 1 1 d . . . . .
C21 C 0.37470(12) 0.42261(13) 0.02791(12) 0.0315(9) Uani 1 1 d . . . . .
H21 H 0.353980 0.396647 0.024440 0.038 Uiso 1 1 calc R U . . .
C22 C 0.38987(12) 0.44656(13) -0.01081(12) 0.0306(8) Uani 1 1 d . . . . .
C23 C 0.41776(12) 0.48664(13) -0.00427(12) 0.0289(8) Uani 1 1 d . . . . .
H23 H 0.426675 0.504911 -0.030065 0.035 Uiso 1 1 calc R U . . .
C24 C 0.43287(11) 0.50060(13) 0.03887(11) 0.0250(8) Uani 1 1 d . . . . .
C29 C 0.48010(11) 0.46899(12) 0.13389(12) 0.0271(8) Uani 1 1 d . . . . .
C30 C 0.49878(12) 0.47838(14) 0.17713(12) 0.0331(9) Uani 1 1 d . . . . .
H30 H 0.480646 0.494465 0.199352 0.040 Uiso 1 1 calc R U . . .
C31 C 0.54350(13) 0.46430(15) 0.18754(13) 0.0410(10) Uani 1 1 d . . . . .
H31 H 0.555576 0.471383 0.216936 0.049 Uiso 1 1 calc R U . . .
C32 C 0.57135(13) 0.44030(16) 0.15679(14) 0.0424(11) Uani 1 1 d . . . . .
C33 C 0.55209(14) 0.42953(15) 0.11509(14) 0.0447(11) Uani 1 1 d . . . . .
H33 H 0.569939 0.412073 0.093614 0.054 Uiso 1 1 calc R U . . .
C34 C 0.50767(13) 0.44328(14) 0.10350(13) 0.0350(9) Uani 1 1 d . . . . .
H34 H 0.495639 0.435128 0.074346 0.042 Uiso 1 1 calc R U . . .
C35 C 0.62103(14) 0.4265(2) 0.16787(17) 0.0662(15) Uani 1 1 d . U . . .
H35A H 0.629003 0.437870 0.198500 0.099 Uiso 1 1 calc R U . . .
H35B H 0.642041 0.440902 0.145482 0.099 Uiso 1 1 calc R U . . .
H35C H 0.624132 0.391945 0.166770 0.099 Uiso 1 1 calc R U . . .
C36 C 0.37071(13) 0.40953(13) 0.11317(12) 0.0334(9) Uani 1 1 d . . . . .
H36A H 0.388519 0.419857 0.140313 0.040 Uiso 1 1 calc R U . . .
H36B H 0.376436 0.375193 0.108965 0.040 Uiso 1 1 calc R U . . .
C37 C 0.46274(11) 0.54422(13) 0.04494(12) 0.0297(8) Uani 1 1 d . . . . .
H37A H 0.488935 0.542384 0.023136 0.036 Uiso 1 1 calc R U . . .
H37B H 0.476009 0.543672 0.076104 0.036 Uiso 1 1 calc R U . . .
C38 C 0.30105(13) 0.46166(13) 0.13337(11) 0.0297(8) Uani 1 1 d . . . . .
C39 C 0.25324(13) 0.46633(14) 0.14452(12) 0.0345(9) Uani 1 1 d . . . . .
C40 C 0.22646(14) 0.42474(16) 0.14352(14) 0.0452(11) Uani 1 1 d . . . . .
H40 H 0.194382 0.427034 0.150736 0.054 Uiso 1 1 calc R U . . .
C41 C 0.24413(16) 0.38085(16) 0.13265(14) 0.0473(11) Uani 1 1 d . . . . .
C42 C 0.29064(15) 0.37768(15) 0.12287(13) 0.0437(10) Uani 1 1 d . . . . .
H42 H 0.303492 0.347478 0.116041 0.052 Uiso 1 1 calc R U . . .
C43 C 0.31940(14) 0.41687(13) 0.12261(12) 0.0332(9) Uani 1 1 d . . . . .
C48 C 0.21270(19) 0.33682(18) 0.13253(19) 0.0772(17) Uani 1 1 d . . . . .
H48A H 0.182458 0.344974 0.145689 0.116 Uiso 1 1 calc R U . . .
H48B H 0.227154 0.311676 0.150730 0.116 Uiso 1 1 calc R U . . .
H48C H 0.208458 0.325741 0.101106 0.116 Uiso 1 1 calc R U . . .
C49 C 0.39985(11) 0.60554(12) 0.06476(11) 0.0254(8) Uani 1 1 d . . . . .
C50 C 0.43829(12) 0.59113(13) 0.03811(11) 0.0289(8) Uani 1 1 d . . . . .
C51 C 0.45582(14) 0.62162(14) 0.00483(12) 0.0367(9) Uani 1 1 d . . . . .
H51 H 0.481903 0.611785 -0.012620 0.044 Uiso 1 1 calc R U . . .
C52 C 0.43654(16) 0.66572(15) -0.00367(13) 0.0450(11) Uani 1 1 d . . . . .
C53 C 0.39897(15) 0.67930(14) 0.02267(13) 0.0414(10) Uani 1 1 d . . . . .
H53 H 0.385394 0.709441 0.017055 0.050 Uiso 1 1 calc R U . . .
C54 C 0.37981(12) 0.65087(13) 0.05731(12) 0.0290(8) Uani 1 1 d . . . . .
C59 C 0.4568(2) 0.69789(18) -0.04002(17) 0.0789(17) Uani 1 1 d . . . . .
H59A H 0.484242 0.714039 -0.027870 0.118 Uiso 1 1 calc R U . . .
H59B H 0.433542 0.721496 -0.049024 0.118 Uiso 1 1 calc R U . . .
H59C H 0.465603 0.678932 -0.066678 0.118 Uiso 1 1 calc R U . . .
C64 C 0.49645(16) 0.46223(13) 0.39874(14) 0.0447(11) Uani 1 1 d . . . . .
C65 C 0.47957(17) 0.44949(15) 0.44191(14) 0.0518(13) Uani 1 1 d . . . . .
C66 C 0.50700(19) 0.42029(15) 0.46965(15) 0.0606(15) Uani 1 1 d . . . . .
H66 H 0.495831 0.412038 0.499104 0.073 Uiso 1 1 calc R U . . .
C67 C 0.54983(18) 0.40293(14) 0.45582(15) 0.0529(13) Uani 1 1 d . . . . .
C68 C 0.56419(16) 0.41391(14) 0.41161(15) 0.0489(12) Uani 1 1 d . . . . .
H68 H 0.592544 0.401011 0.400649 0.059 Uiso 1 1 calc R U . . .
C69 C 0.53803(15) 0.44349(13) 0.38271(14) 0.0423(11) Uani 1 1 d . . . . .
C70A C 0.5796(2) 0.37375(16) 0.48932(16) 0.0638(16) Uani 1 1 d . . . . .
C71A C 0.5521(2) 0.33231(19) 0.5083(2) 0.097(2) Uani 1 1 d . . . . .
H71A H 0.526048 0.344288 0.526486 0.145 Uiso 1 1 calc R U . . .
H71B H 0.572293 0.312861 0.527652 0.145 Uiso 1 1 calc R U . . .
H71C H 0.540188 0.313020 0.483072 0.145 Uiso 1 1 calc R U . . .
C72A C 0.5953(2) 0.40663(17) 0.52807(18) 0.087(2) Uani 1 1 d . . . . .
H72A H 0.612441 0.433558 0.515250 0.130 Uiso 1 1 calc R U . . .
H72B H 0.615550 0.389054 0.549006 0.130 Uiso 1 1 calc R U . . .
H72C H 0.568115 0.418259 0.544706 0.130 Uiso 1 1 calc R U . . .
C73A C 0.6241(2) 0.35414(19) 0.46605(18) 0.086(2) Uani 1 1 d . . . . .
H73A H 0.615351 0.333441 0.440592 0.129 Uiso 1 1 calc R U . . .
H73B H 0.642238 0.336002 0.488330 0.129 Uiso 1 1 calc R U . . .
H73C H 0.642806 0.380597 0.454552 0.129 Uiso 1 1 calc R U . . .
C74 C 0.48411(15) 0.54069(14) 0.36798(13) 0.0396(10) Uani 1 1 d . . . . .
C75 C 0.46486(14) 0.57169(14) 0.33602(13) 0.0370(9) Uani 1 1 d . . . . .
H75 H 0.442837 0.560083 0.314625 0.044 Uiso 1 1 calc R U . . .
C76 C 0.47726(15) 0.61876(15) 0.33503(14) 0.0468(11) Uani 1 1 d . . . . .
H76 H 0.463111 0.639046 0.313192 0.056 Uiso 1 1 calc R U . . .
C77 C 0.50968(18) 0.63752(15) 0.36478(17) 0.0582(13) Uani 1 1 d . . . . .
C78 C 0.52931(19) 0.60697(16) 0.39597(17) 0.0699(16) Uani 1 1 d . . . . .
H78 H 0.551883 0.618769 0.416702 0.084 Uiso 1 1 calc R U . . .
C79 C 0.51707(18) 0.55966(15) 0.39793(15) 0.0588(14) Uani 1 1 d . . . . .
H79 H 0.531271 0.539661 0.419976 0.071 Uiso 1 1 calc R U . . .
C80 C 0.5235(2) 0.68956(17) 0.3635(2) 0.092(2) Uani 1 1 d . . . . .
H80A H 0.538414 0.696623 0.334175 0.138 Uiso 1 1 calc R U . . .
H80B H 0.545214 0.696232 0.388387 0.138 Uiso 1 1 calc R U . . .
H80C H 0.495750 0.709343 0.366953 0.138 Uiso 1 1 calc R U . . .
C81 C 0.4314(2) 0.46351(18) 0.45701(14) 0.0674(17) Uani 1 1 d . . . . .
H81A H 0.433219 0.478239 0.487628 0.081 Uiso 1 1 calc R U . . .
H81B H 0.418978 0.487577 0.435623 0.081 Uiso 1 1 calc R U . . .
C82 C 0.55478(13) 0.45335(14) 0.33483(15) 0.0434(10) Uani 1 1 d . . . . .
H82A H 0.586978 0.465521 0.336455 0.052 Uiso 1 1 calc R U . . .
H82B H 0.535239 0.478667 0.321465 0.052 Uiso 1 1 calc R U . . .
C83 C 0.38400(16) 0.39807(16) 0.41893(13) 0.0492(12) Uani 1 1 d . . . . .
C84 C 0.35348(16) 0.35848(17) 0.42255(15) 0.0542(13) Uani 1 1 d . . . . .
C85 C 0.33963(17) 0.3452(2) 0.46663(18) 0.0729(18) Uani 1 1 d . . . . .
H85 H 0.319546 0.318655 0.469482 0.088 Uiso 1 1 calc R U . . .
C86 C 0.3531(2) 0.3680(3) 0.50610(19) 0.087(2) Uani 1 1 d . . . . .
C87 C 0.3817(2) 0.4061(2) 0.50131(15) 0.076(2) Uani 1 1 d . . . . .
H87 H 0.390869 0.422589 0.528092 0.092 Uiso 1 1 calc R U . . .
C88 C 0.39854(18) 0.42250(18) 0.45887(14) 0.0569(14) Uani 1 1 d . . . . .
C93 C 0.3373(2) 0.3515(3) 0.55261(19) 0.111(2) Uani 1 1 d . U . . .
H93A H 0.304433 0.342782 0.551335 0.167 Uiso 1 1 calc R U . . .
H93B H 0.341698 0.377091 0.574805 0.167 Uiso 1 1 calc R U . . .
H93C H 0.355691 0.323835 0.561892 0.167 Uiso 1 1 calc R U . . .
C94 C 0.51198(12) 0.39153(12) 0.28711(12) 0.0274(8) Uani 1 1 d . . . . .
C95 C 0.55394(13) 0.41104(13) 0.30326(13) 0.0358(9) Uani 1 1 d . . . . .
C100 C 0.59575(14) 0.39259(16) 0.28837(15) 0.0454(11) Uani 1 1 d . . . . .
H100 H 0.623823 0.405640 0.299861 0.054 Uiso 1 1 calc R U . . .
C101 C 0.59805(14) 0.35566(17) 0.25722(16) 0.0482(11) Uani 1 1 d . . . . .
C102 C 0.55635(14) 0.34041(14) 0.23907(13) 0.0397(10) Uani 1 1 d . . . . .
H102 H 0.557398 0.316715 0.216037 0.048 Uiso 1 1 calc R U . . .
C103 C 0.51296(12) 0.35729(13) 0.25212(12) 0.0294(8) Uani 1 1 d D . . . .
C104 C 0.64391(16) 0.33234(19) 0.24455(18) 0.0701(15) Uani 1 1 d . . . . .
H10D H 0.668596 0.356251 0.244440 0.105 Uiso 1 1 calc R U . . .
H10E H 0.641345 0.318112 0.214136 0.105 Uiso 1 1 calc R U . . .
H10F H 0.651324 0.307630 0.266916 0.105 Uiso 1 1 calc R U . . .
C109 C 0.6054(2) 0.6017(2) 0.2375(2) 0.0857(15) Uani 1 1 d . U . . .
C110 C 0.6476(2) 0.5872(2) 0.21940(19) 0.0817(16) Uani 1 1 d . U . . .
H110 H 0.657633 0.555302 0.223245 0.098 Uiso 1 1 calc R U . . .
C111 C 0.6749(3) 0.6187(3) 0.1960(2) 0.0983(18) Uani 1 1 d . U . . .
H111 H 0.704152 0.608648 0.184663 0.118 Uiso 1 1 calc R U . . .
C112 C 0.6607(3) 0.6646(3) 0.1885(2) 0.111(2) Uani 1 1 d . U . . .
H112 H 0.679319 0.686317 0.171837 0.133 Uiso 1 1 calc R U . . .
C113 C 0.6199(3) 0.6771(3) 0.2058(3) 0.115(2) Uani 1 1 d . U . . .
H113 H 0.609783 0.708754 0.200625 0.138 Uiso 1 1 calc R U . . .
C114 C 0.5914(3) 0.6482(3) 0.2303(2) 0.0997(19) Uani 1 1 d . U . . .
H114 H 0.562737 0.659488 0.242034 0.120 Uiso 1 1 calc R U . . .
C115 C 0.5759(3) 0.5703(3) 0.2641(2) 0.120(2) Uani 1 1 d . U . . .
H11A H 0.590407 0.538964 0.266122 0.179 Uiso 1 1 calc R U . . .
H11B H 0.545567 0.567513 0.249237 0.179 Uiso 1 1 calc R U . . .
H11C H 0.571903 0.583382 0.294844 0.179 Uiso 1 1 calc R U . . .
C116 C 0.3022(3) 0.2087(3) 0.1976(2) 0.0915(16) Uani 1 1 d . U . . .
C117 C 0.2620(2) 0.2049(3) 0.2187(3) 0.1027(19) Uani 1 1 d . U . . .
H117 H 0.246079 0.175564 0.215759 0.123 Uiso 1 1 calc R U . . .
C118 C 0.2406(3) 0.2403(3) 0.2451(3) 0.120(2) Uani 1 1 d . U . . .
H118 H 0.212615 0.235072 0.261428 0.143 Uiso 1 1 calc R U . . .
C119 C 0.2633(3) 0.2828(3) 0.2454(3) 0.127(2) Uani 1 1 d . U . . .
H119 H 0.250683 0.308987 0.261466 0.152 Uiso 1 1 calc R U . . .
C120 C 0.3040(3) 0.2873(3) 0.2225(3) 0.117(2) Uani 1 1 d . U . . .
H120 H 0.318848 0.317379 0.223906 0.140 Uiso 1 1 calc R U . . .
C121 C 0.3249(3) 0.2542(3) 0.1988(3) 0.111(2) Uani 1 1 d . U . . .
H121 H 0.353261 0.259879 0.183198 0.133 Uiso 1 1 calc R U . . .
C122 C 0.3251(3) 0.1713(3) 0.1741(2) 0.118(2) Uani 1 1 d . U . . .
H12A H 0.350435 0.184364 0.155676 0.178 Uiso 1 1 calc R U . . .
H12B H 0.302871 0.155082 0.154103 0.178 Uiso 1 1 calc R U . . .
H12C H 0.337660 0.148672 0.196243 0.178 Uiso 1 1 calc R U . . .
O7 O 0.46229(19) 0.26318(16) 0.43931(15) 0.0657(17) Uani 0.833(7) 1 d D U P A 1
O8 O 0.52299(13) 0.27106(12) 0.36686(13) 0.0417(10) Uani 0.833(7) 1 d D U P A 1
C105 C 0.4236(3) 0.2519(3) 0.4685(3) 0.098(2) Uani 0.833(7) 1 d D U P A 1
H10G H 0.412058 0.281001 0.482936 0.146 Uiso 0.833(7) 1 calc R U P A 1
H10H H 0.398715 0.237554 0.450336 0.146 Uiso 0.833(7) 1 calc R U P A 1
H10I H 0.433581 0.229569 0.492165 0.146 Uiso 0.833(7) 1 calc R U P A 1
C106 C 0.48062(19) 0.22277(19) 0.4174(2) 0.0563(15) Uani 0.833(7) 1 d D U P A 1
H10J H 0.459857 0.213005 0.392160 0.068 Uiso 0.833(7) 1 calc R U P A 1
H10K H 0.482764 0.196202 0.439378 0.068 Uiso 0.833(7) 1 calc R U P A 1
C107 C 0.5273(3) 0.2339(2) 0.3992(3) 0.0469(13) Uani 0.833(7) 1 d D U P A 1
H10L H 0.548119 0.243748 0.424314 0.056 Uiso 0.833(7) 1 calc R U P A 1
H10M H 0.540747 0.205443 0.384425 0.056 Uiso 0.833(7) 1 calc R U P A 1
C108 C 0.5667(3) 0.2854(3) 0.3495(4) 0.0478(18) Uani 0.833(7) 1 d D U P A 1
H10N H 0.562285 0.311038 0.327324 0.072 Uiso 0.833(7) 1 calc R U P A 1
H10O H 0.586279 0.296606 0.374592 0.072 Uiso 0.833(7) 1 calc R U P A 1
H10P H 0.581747 0.258402 0.334446 0.072 Uiso 0.833(7) 1 calc R U P A 1
C25A C 0.3774(4) 0.4275(5) -0.0579(5) 0.047(2) Uani 0.298(5) 1 d D U P B 2
C26A C 0.3256(4) 0.4162(6) -0.0615(5) 0.051(2) Uani 0.298(5) 1 d D U P B 2
H26A H 0.316725 0.394441 -0.036951 0.077 Uiso 0.298(5) 1 calc R U P B 2
H26B H 0.307631 0.445615 -0.058805 0.077 Uiso 0.298(5) 1 calc R U P B 2
H26C H 0.319153 0.401394 -0.091111 0.077 Uiso 0.298(5) 1 calc R U P B 2
C27A C 0.4053(5) 0.3818(5) -0.0643(5) 0.053(2) Uani 0.298(5) 1 d D U P B 2
H27A H 0.397249 0.359216 -0.040198 0.080 Uiso 0.298(5) 1 calc R U P B 2
H27B H 0.398068 0.367912 -0.094171 0.080 Uiso 0.298(5) 1 calc R U P B 2
H27C H 0.438569 0.389025 -0.062783 0.080 Uiso 0.298(5) 1 calc R U P B 2
C28A C 0.3910(5) 0.4611(5) -0.0959(4) 0.054(2) Uani 0.298(5) 1 d D U P B 2
H28A H 0.382293 0.447362 -0.125411 0.081 Uiso 0.298(5) 1 calc R U P B 2
H28B H 0.374905 0.491443 -0.091785 0.081 Uiso 0.298(5) 1 calc R U P B 2
H28C H 0.424625 0.466358 -0.095126 0.081 Uiso 0.298(5) 1 calc R U P B 2
C44A C 0.2302(4) 0.5176(5) 0.1537(4) 0.0390(19) Uani 0.366(13) 1 d D U P C 2
C45A C 0.2501(5) 0.5360(7) 0.1991(4) 0.040(3) Uani 0.366(13) 1 d D U P C 2
H45A H 0.243514 0.513130 0.223458 0.061 Uiso 0.366(13) 1 calc R U P C 2
H45B H 0.283798 0.540093 0.196227 0.061 Uiso 0.366(13) 1 calc R U P C 2
H45C H 0.235805 0.566550 0.206652 0.061 Uiso 0.366(13) 1 calc R U P C 2
C46A C 0.1766(3) 0.5165(6) 0.1593(6) 0.047(3) Uani 0.366(13) 1 d D U P C 2
H46A H 0.162309 0.504910 0.131066 0.070 Uiso 0.366(13) 1 calc R U P C 2
H46B H 0.168344 0.495314 0.184575 0.070 Uiso 0.366(13) 1 calc R U P C 2
H46C H 0.165273 0.548541 0.165873 0.070 Uiso 0.366(13) 1 calc R U P C 2
C47A C 0.2408(5) 0.5540(6) 0.1155(4) 0.042(2) Uani 0.366(13) 1 d D U P C 2
H47A H 0.228254 0.542501 0.086493 0.063 Uiso 0.366(13) 1 calc R U P C 2
H47B H 0.226530 0.584488 0.123203 0.063 Uiso 0.366(13) 1 calc R U P C 2
H47C H 0.274524 0.558031 0.112777 0.063 Uiso 0.366(13) 1 calc R U P C 2
C55A C 0.3412(4) 0.6713(4) 0.0832(5) 0.0355(18) Uani 0.440(16) 1 d D U P D 2
C56A C 0.3449(7) 0.6620(5) 0.1351(5) 0.034(2) Uani 0.440(16) 1 d D U P D 2
H56A H 0.318320 0.676339 0.150671 0.051 Uiso 0.440(16) 1 calc R U P D 2
H56B H 0.345105 0.627706 0.140725 0.051 Uiso 0.440(16) 1 calc R U P D 2
H56C H 0.373734 0.675935 0.146762 0.051 Uiso 0.440(16) 1 calc R U P D 2
C57A C 0.2961(4) 0.6487(5) 0.0651(5) 0.043(2) Uani 0.440(16) 1 d D U P D 2
H57A H 0.269487 0.661708 0.081819 0.064 Uiso 0.440(16) 1 calc R U P D 2
H57B H 0.292748 0.655890 0.032530 0.064 Uiso 0.440(16) 1 calc R U P D 2
H57C H 0.297312 0.614306 0.069429 0.064 Uiso 0.440(16) 1 calc R U P D 2
C58A C 0.3368(5) 0.7252(3) 0.0765(5) 0.041(2) Uani 0.440(16) 1 d D U P D 2
H58A H 0.310568 0.737066 0.094522 0.061 Uiso 0.440(16) 1 calc R U P D 2
H58B H 0.365433 0.740710 0.086671 0.061 Uiso 0.440(16) 1 calc R U P D 2
H58C H 0.331558 0.732123 0.044171 0.061 Uiso 0.440(16) 1 calc R U P D 2
C96A C 0.4708(7) 0.3352(9) 0.2281(8) 0.043(8) Uani 0.30(3) 1 d D U P E 2
C97A C 0.4366(13) 0.3730(10) 0.2133(13) 0.070(9) Uani 0.30(3) 1 d D U P E 2
H97A H 0.410064 0.358011 0.198050 0.105 Uiso 0.30(3) 1 calc R U P E 2
H97B H 0.425721 0.390535 0.240084 0.105 Uiso 0.30(3) 1 calc R U P E 2
H97C H 0.451854 0.394886 0.192062 0.105 Uiso 0.30(3) 1 calc R U P E 2
C98A C 0.4862(10) 0.3056(17) 0.1863(11) 0.081(9) Uani 0.30(3) 1 d D U P E 2
H98A H 0.508270 0.281180 0.196098 0.121 Uiso 0.30(3) 1 calc R U P E 2
H98B H 0.458992 0.290379 0.172474 0.121 Uiso 0.30(3) 1 calc R U P E 2
H98C H 0.501036 0.326373 0.163835 0.121 Uiso 0.30(3) 1 calc R U P E 2
C99A C 0.4498(14) 0.3016(13) 0.2639(11) 0.060(8) Uani 0.30(3) 1 d D U P E 2
H99A H 0.472910 0.277690 0.272545 0.091 Uiso 0.30(3) 1 calc R U P E 2
H99B H 0.440669 0.319784 0.290911 0.091 Uiso 0.30(3) 1 calc R U P E 2
H99C H 0.422459 0.285761 0.251027 0.091 Uiso 0.30(3) 1 calc R U P E 2
O7A O 0.4706(11) 0.2740(7) 0.4502(8) 0.065(3) Uani 0.167(7) 1 d D U P A 2
O8A O 0.5403(7) 0.2805(6) 0.3875(7) 0.050(3) Uani 0.167(7) 1 d D U P A 2
C1A C 0.4441(12) 0.2791(12) 0.4910(9) 0.076(6) Uani 0.167(7) 1 d D U P A 2
H1AA H 0.431033 0.311184 0.492381 0.114 Uiso 0.167(7) 1 calc R U P A 2
H1AB H 0.418909 0.255816 0.491190 0.114 Uiso 0.167(7) 1 calc R U P A 2
H1AC H 0.464236 0.273932 0.517528 0.114 Uiso 0.167(7) 1 calc R U P A 2
C1B C 0.4935(11) 0.2332(8) 0.4382(10) 0.057(3) Uani 0.167(7) 1 d D U P A 2
H1BA H 0.469890 0.208149 0.433270 0.068 Uiso 0.167(7) 1 calc R U P A 2
H1BB H 0.512661 0.223203 0.464571 0.068 Uiso 0.167(7) 1 calc R U P A 2
C1C C 0.5237(17) 0.2346(8) 0.3976(17) 0.050(3) Uani 0.167(7) 1 d D U P A 2
H1CA H 0.550560 0.213305 0.402642 0.060 Uiso 0.167(7) 1 calc R U P A 2
H1CB H 0.506210 0.222450 0.371004 0.060 Uiso 0.167(7) 1 calc R U P A 2
C1D C 0.5712(17) 0.2876(17) 0.351(2) 0.047(4) Uani 0.167(7) 1 d D U P A 2
H1DA H 0.578979 0.321321 0.349204 0.071 Uiso 0.167(7) 1 calc R U P A 2
H1DB H 0.599490 0.269161 0.356720 0.071 Uiso 0.167(7) 1 calc R U P A 2
H1DC H 0.556665 0.277185 0.322789 0.071 Uiso 0.167(7) 1 calc R U P A 2
C25 C 0.3768(2) 0.4310(2) -0.0598(2) 0.0399(13) Uani 0.702(5) 1 d D U P B 1
C26 C 0.3457(3) 0.3871(3) -0.0591(2) 0.0576(16) Uani 0.702(5) 1 d D U P B 1
H26D H 0.361939 0.361129 -0.043576 0.086 Uiso 0.702(5) 1 calc R U P B 1
H26E H 0.316906 0.394353 -0.042722 0.086 Uiso 0.702(5) 1 calc R U P B 1
H26F H 0.338420 0.377635 -0.090444 0.086 Uiso 0.702(5) 1 calc R U P B 1
C27 C 0.4206(2) 0.4207(3) -0.0874(2) 0.0557(16) Uani 0.702(5) 1 d D U P B 1
H27D H 0.437908 0.394828 -0.072865 0.084 Uiso 0.702(5) 1 calc R U P B 1
H27E H 0.411946 0.411335 -0.118469 0.084 Uiso 0.702(5) 1 calc R U P B 1
H27F H 0.440039 0.449149 -0.088534 0.084 Uiso 0.702(5) 1 calc R U P B 1
C28 C 0.3515(2) 0.4712(2) -0.08384(19) 0.0496(15) Uani 0.702(5) 1 d D U P B 1
H28D H 0.323058 0.478889 -0.067057 0.074 Uiso 0.702(5) 1 calc R U P B 1
H28E H 0.371619 0.499183 -0.085022 0.074 Uiso 0.702(5) 1 calc R U P B 1
H28F H 0.343526 0.461370 -0.114958 0.074 Uiso 0.702(5) 1 calc R U P B 1
C44 C 0.2311(2) 0.5123(3) 0.1568(3) 0.0376(14) Uani 0.634(13) 1 d D U P C 1
C45 C 0.2601(3) 0.5442(4) 0.1886(3) 0.0374(18) Uani 0.634(13) 1 d D U P C 1
H45D H 0.243075 0.573523 0.194874 0.056 Uiso 0.634(13) 1 calc R U P C 1
H45E H 0.266114 0.527443 0.217311 0.056 Uiso 0.634(13) 1 calc R U P C 1
H45F H 0.289729 0.551841 0.173800 0.056 Uiso 0.634(13) 1 calc R U P C 1
C46 C 0.1835(3) 0.5050(3) 0.1805(4) 0.052(2) Uani 0.634(13) 1 d D U P C 1
H46D H 0.169964 0.535913 0.188079 0.078 Uiso 0.634(13) 1 calc R U P C 1
H46E H 0.162531 0.487868 0.159940 0.078 Uiso 0.634(13) 1 calc R U P C 1
H46F H 0.187801 0.486564 0.208571 0.078 Uiso 0.634(13) 1 calc R U P C 1
C47 C 0.2213(3) 0.5389(3) 0.1118(2) 0.0433(18) Uani 0.634(13) 1 d D U P C 1
H47D H 0.206696 0.569486 0.118526 0.065 Uiso 0.634(13) 1 calc R U P C 1
H47E H 0.250614 0.544254 0.095515 0.065 Uiso 0.634(13) 1 calc R U P C 1
H47F H 0.200517 0.519897 0.092669 0.065 Uiso 0.634(13) 1 calc R U P C 1
C55 C 0.3364(3) 0.6680(3) 0.0870(4) 0.0343(16) Uani 0.560(16) 1 d D U P C 1
C56 C 0.3517(5) 0.6722(5) 0.1375(4) 0.034(2) Uani 0.560(16) 1 d D U P C 1
H56D H 0.363680 0.641591 0.148035 0.051 Uiso 0.560(16) 1 calc R U P D 1
H56E H 0.376028 0.696314 0.140169 0.051 Uiso 0.560(16) 1 calc R U P D 1
H56F H 0.324978 0.681402 0.156249 0.051 Uiso 0.560(16) 1 calc R U P D 1
C57 C 0.2955(3) 0.6328(3) 0.0841(4) 0.0367(19) Uani 0.560(16) 1 d D U P C 1
H57D H 0.306071 0.601161 0.093327 0.055 Uiso 0.560(16) 1 calc R U P D 1
H57E H 0.270557 0.643232 0.104493 0.055 Uiso 0.560(16) 1 calc R U P D 1
H57F H 0.283935 0.631586 0.052676 0.055 Uiso 0.560(16) 1 calc R U P D 1
C58 C 0.3179(4) 0.7167(3) 0.0722(4) 0.044(2) Uani 0.560(16) 1 d D U P C 1
H58D H 0.343102 0.740067 0.073644 0.067 Uiso 0.560(16) 1 calc R U P D 1
H58E H 0.306163 0.714776 0.040900 0.067 Uiso 0.560(16) 1 calc R U P D 1
H58F H 0.292784 0.726422 0.092718 0.067 Uiso 0.560(16) 1 calc R U P D 1
C1E C 0.33488(16) 0.33242(16) 0.38065(16) 0.0556(13) Uani 1 1 d . . . . .
C1F C 0.37400(17) 0.31235(17) 0.35036(18) 0.0672(15) Uani 1 1 d . . . . .
H1FA H 0.393102 0.338474 0.338806 0.101 Uiso 1 1 calc R U . . .
H1FB H 0.360388 0.295034 0.324631 0.101 Uiso 1 1 calc R U . . .
H1FC H 0.393359 0.290779 0.368405 0.101 Uiso 1 1 calc R U . . .
C1G C 0.30605(19) 0.36662(17) 0.35202(15) 0.0637(14) Uani 1 1 d . . . . .
H1GA H 0.278847 0.376834 0.369544 0.095 Uiso 1 1 calc R U . . .
H1GB H 0.295856 0.350687 0.324039 0.095 Uiso 1 1 calc R U . . .
H1GC H 0.324915 0.394342 0.344083 0.095 Uiso 1 1 calc R U . . .
C1H C 0.30339(18) 0.2898(2) 0.3926(2) 0.0840(19) Uani 1 1 d . . . . .
H1HA H 0.321146 0.266554 0.410268 0.126 Uiso 1 1 calc R U . . .
H1HB H 0.292193 0.275023 0.364365 0.126 Uiso 1 1 calc R U . . .
H1HC H 0.276856 0.300813 0.410627 0.126 Uiso 1 1 calc R U . . .
C96 C 0.4686(3) 0.3372(3) 0.2295(3) 0.029(3) Uani 0.70(3) 1 d D U P E 1
C97 C 0.4276(3) 0.3713(4) 0.2295(4) 0.036(2) Uani 0.70(3) 1 d D U P E 1
H97D H 0.436745 0.401142 0.214791 0.054 Uiso 0.70(3) 1 calc R U P E 1
H97E H 0.401688 0.357176 0.212588 0.054 Uiso 0.70(3) 1 calc R U P E 1
H97F H 0.417948 0.377658 0.260957 0.054 Uiso 0.70(3) 1 calc R U P E 1
C98 C 0.4779(4) 0.3265(5) 0.1780(3) 0.046(3) Uani 0.70(3) 1 d D U P E 1
H98D H 0.504098 0.304579 0.175242 0.069 Uiso 0.70(3) 1 calc R U P E 1
H98E H 0.450166 0.312202 0.164365 0.069 Uiso 0.70(3) 1 calc R U P E 1
H98F H 0.485223 0.356160 0.162036 0.069 Uiso 0.70(3) 1 calc R U P E 1
C99 C 0.4547(5) 0.2903(4) 0.2525(5) 0.044(3) Uani 0.70(3) 1 d D U P E 1
H99D H 0.481228 0.268566 0.252350 0.066 Uiso 0.70(3) 1 calc R U P E 1
H99E H 0.445090 0.296431 0.284005 0.066 Uiso 0.70(3) 1 calc R U P E 1
H99F H 0.428830 0.275949 0.235636 0.066 Uiso 0.70(3) 1 calc R U P E 1

loop_
_atom_site_aniso_label
_atom_site_aniso_U_11
_atom_site_aniso_U_22
_atom_site_aniso_U_33
_atom_site_aniso_U_23
_atom_site_aniso_U_13
_atom_site_aniso_U_12
V1 0.0215(3) 0.0246(3) 0.0244(3) -0.0029(3) -0.0005(2) -0.0012(3)
V2 0.0380(4) 0.0264(4) 0.0277(3) -0.0027(3) -0.0071(3) 0.0073(3)
K1 0.0338(4) 0.0447(6) 0.0309(4) -0.0039(4) -0.0088(3) 0.0112(4)
K2 0.0720(7) 0.0330(5) 0.0452(5) -0.0031(4) -0.0126(5) 0.0225(5)
O1 0.0243(13) 0.0252(14) 0.0350(13) 0.0033(11) -0.0026(10) -0.0062(11)
O2 0.0262(13) 0.0260(14) 0.0321(13) 0.0047(11) 0.0043(10) 0.0018(11)
O3 0.059(2) 0.069(2) 0.066(2) 0.0027(17) -0.0106(17) -0.0138(17)
O4 0.113(3) 0.056(2) 0.0459(18) 0.0113(16) -0.0270(18) -0.013(2)
C60 0.102(4) 0.088(4) 0.079(4) -0.001(3) -0.002(3) -0.048(3)
C61 0.044(3) 0.079(3) 0.066(3) -0.021(3) -0.015(2) 0.016(2)
C62 0.082(3) 0.067(3) 0.047(3) -0.008(2) -0.031(2) 0.026(3)
C63 0.167(6) 0.080(4) 0.061(3) 0.018(3) -0.023(4) -0.039(4)
O5 0.078(2) 0.0294(16) 0.0290(14) 0.0045(12) 0.0111(14) 0.0107(15)
O6 0.0278(13) 0.0287(15) 0.0348(14) -0.0040(11) -0.0045(11) 0.0016(11)
N1 0.0311(16) 0.0250(17) 0.0234(15) -0.0015(13) -0.0008(12) -0.0065(13)
N2 0.0300(16) 0.0255(18) 0.0278(15) 0.0023(13) -0.0009(13) 0.0004(13)
N3 0.0283(16) 0.0298(18) 0.0255(15) -0.0058(13) -0.0057(12) 0.0046(13)
N4 0.058(2) 0.0228(18) 0.0387(18) -0.0029(14) -0.0217(16) 0.0130(16)
C1 0.0256(19) 0.026(2) 0.036(2) -0.0050(17) -0.0007(15) 0.0027(16)
C2 0.031(2) 0.024(2) 0.0259(18) -0.0043(16) -0.0014(15) -0.0017(16)
C3 0.031(2) 0.026(2) 0.0219(17) -0.0008(15) -0.0069(15) -0.0009(16)
C4 0.038(2) 0.029(2) 0.0268(18) 0.0005(16) -0.0065(16) 0.0026(17)
C5 0.047(2) 0.031(2) 0.0284(19) -0.0043(17) -0.0042(17) 0.0075(19)
C6 0.055(3) 0.024(2) 0.038(2) -0.0025(17) -0.009(2) 0.000(2)
C7 0.040(2) 0.030(2) 0.034(2) 0.0055(17) -0.0066(17) -0.0083(18)
C8 0.033(2) 0.029(2) 0.0284(19) 0.0038(16) -0.0026(16) 0.0000(17)
C9 0.040(2) 0.041(3) 0.045(2) -0.007(2) 0.0091(19) 0.002(2)
C10 0.035(2) 0.037(2) 0.039(2) 0.0011(18) 0.0022(17) -0.0072(18)
C11 0.032(2) 0.033(2) 0.0309(19) 0.0136(17) 0.0020(16) 0.0008(17)
C12 0.035(2) 0.049(3) 0.034(2) 0.0174(19) -0.0041(17) -0.0017(19)
C13 0.033(2) 0.069(3) 0.058(3) 0.024(3) -0.008(2) -0.010(2)
C14 0.036(3) 0.071(4) 0.074(3) 0.023(3) 0.011(2) 0.005(2)
C15 0.043(3) 0.058(3) 0.051(3) 0.017(2) 0.016(2) 0.011(2)
C16 0.043(2) 0.041(3) 0.036(2) 0.0086(18) 0.0066(18) 0.008(2)
C17 0.050(3) 0.058(3) 0.041(2) 0.006(2) -0.012(2) -0.019(2)
C18 0.058(3) 0.055(3) 0.048(3) -0.013(2) 0.008(2) 0.009(2)
C19 0.0254(18) 0.023(2) 0.0298(18) -0.0070(16) -0.0040(14) 0.0097(16)
C20 0.032(2) 0.026(2) 0.0295(19) -0.0030(15) -0.0009(16) 0.0045(17)
C21 0.031(2) 0.027(2) 0.036(2) -0.0064(17) -0.0074(16) 0.0021(17)
C22 0.031(2) 0.034(2) 0.0269(18) -0.0041(16) -0.0051(15) 0.0077(18)
C23 0.0280(19) 0.032(2) 0.0271(18) -0.0025(16) 0.0017(15) 0.0092(17)
C24 0.0185(16) 0.032(2) 0.0248(17) -0.0060(15) 0.0001(14) 0.0064(15)
C29 0.0232(18) 0.024(2) 0.0340(19) 0.0049(16) -0.0019(15) -0.0021(15)
C30 0.030(2) 0.039(2) 0.0303(19) 0.0013(17) -0.0018(16) -0.0027(18)
C31 0.033(2) 0.052(3) 0.037(2) 0.018(2) -0.0125(18) -0.005(2)
C32 0.023(2) 0.059(3) 0.045(2) 0.023(2) 0.0016(18) 0.0026(19)
C33 0.037(2) 0.051(3) 0.045(2) 0.005(2) 0.0017(19) 0.013(2)
C34 0.030(2) 0.041(3) 0.034(2) 0.0008(18) -0.0009(16) 0.0096(18)
C35 0.028(2) 0.106(4) 0.064(3) 0.038(3) -0.002(2) 0.002(2)
C36 0.045(2) 0.024(2) 0.032(2) 0.0002(16) -0.0088(17) 0.0017(18)
C37 0.0229(18) 0.038(2) 0.0284(18) -0.0043(16) 0.0053(15) 0.0006(16)
C38 0.035(2) 0.030(2) 0.0243(18) 0.0039(15) -0.0027(15) -0.0075(17)
C39 0.034(2) 0.037(2) 0.033(2) 0.0042(17) 0.0003(17) -0.0108(18)
C40 0.038(2) 0.051(3) 0.046(2) -0.002(2) 0.0053(19) -0.019(2)
C41 0.059(3) 0.041(3) 0.042(2) -0.006(2) 0.007(2) -0.023(2)
C42 0.059(3) 0.035(3) 0.038(2) 0.0017(19) 0.003(2) -0.013(2)
C43 0.045(2) 0.032(2) 0.0233(18) 0.0035(16) -0.0031(16) -0.0083(19)
C48 0.086(4) 0.061(4) 0.085(4) -0.005(3) 0.013(3) -0.046(3)
C49 0.0234(18) 0.025(2) 0.0278(18) -0.0020(15) -0.0043(14) -0.0068(15)
C50 0.0275(19) 0.032(2) 0.0270(18) -0.0032(16) -0.0019(15) -0.0050(16)
C51 0.039(2) 0.041(3) 0.031(2) -0.0075(18) 0.0096(17) -0.0130(19)
C52 0.072(3) 0.030(3) 0.033(2) -0.0035(18) 0.003(2) -0.015(2)
C53 0.065(3) 0.025(2) 0.034(2) -0.0002(17) -0.009(2) -0.001(2)
C54 0.034(2) 0.024(2) 0.0297(19) -0.0027(16) -0.0049(16) -0.0020(17)
C59 0.123(5) 0.054(3) 0.060(3) 0.016(3) 0.028(3) -0.023(3)
C64 0.070(3) 0.022(2) 0.042(2) -0.0081(18) -0.031(2) 0.013(2)
C65 0.090(4) 0.030(2) 0.035(2) -0.0135(19) -0.027(2) 0.027(2)
C66 0.111(4) 0.035(3) 0.037(2) -0.011(2) -0.031(3) 0.033(3)
C67 0.094(4) 0.023(2) 0.042(2) -0.0119(19) -0.041(2) 0.018(2)
C68 0.064(3) 0.027(2) 0.056(3) -0.011(2) -0.034(2) 0.009(2)
C69 0.056(3) 0.022(2) 0.049(2) -0.0096(18) -0.029(2) 0.002(2)
C70A 0.110(4) 0.030(3) 0.052(3) -0.013(2) -0.047(3) 0.027(3)
C71A 0.155(6) 0.045(3) 0.090(4) 0.003(3) -0.068(4) 0.024(4)
C72A 0.143(5) 0.050(3) 0.068(3) -0.018(3) -0.068(4) 0.043(3)
C73A 0.118(5) 0.062(4) 0.079(4) -0.025(3) -0.060(4) 0.046(3)
C74 0.055(3) 0.029(2) 0.035(2) -0.0061(17) -0.0188(19) 0.0121(19)
C75 0.045(2) 0.031(2) 0.035(2) -0.0009(18) -0.0116(18) 0.0045(19)
C76 0.060(3) 0.032(3) 0.048(2) 0.007(2) -0.027(2) 0.006(2)
C77 0.079(3) 0.029(3) 0.066(3) -0.002(2) -0.030(3) 0.004(2)
C78 0.102(4) 0.036(3) 0.072(3) -0.006(2) -0.057(3) 0.000(3)
C79 0.096(4) 0.028(3) 0.052(3) -0.006(2) -0.046(3) 0.009(2)
C80 0.122(5) 0.037(3) 0.116(5) 0.009(3) -0.062(4) -0.015(3)
C81 0.121(5) 0.053(3) 0.028(2) -0.010(2) -0.015(3) 0.059(3)
C82 0.033(2) 0.031(2) 0.066(3) 0.003(2) -0.022(2) -0.0022(18)
C83 0.069(3) 0.049(3) 0.029(2) 0.012(2) 0.013(2) 0.036(3)
C84 0.059(3) 0.056(3) 0.048(3) 0.029(2) 0.028(2) 0.033(3)
C85 0.062(3) 0.096(4) 0.061(3) 0.048(3) 0.033(3) 0.051(3)
C86 0.078(4) 0.135(6) 0.047(3) 0.040(4) 0.032(3) 0.070(4)
C87 0.090(4) 0.113(5) 0.026(2) 0.010(3) 0.011(3) 0.078(4)
C88 0.079(3) 0.057(3) 0.034(2) 0.008(2) 0.009(2) 0.050(3)
C93 0.101(4) 0.174(6) 0.058(3) 0.046(4) 0.036(3) 0.058(4)
C94 0.0264(19) 0.023(2) 0.0330(19) 0.0053(16) -0.0019(15) 0.0035(16)
C95 0.033(2) 0.032(2) 0.043(2) 0.0093(18) -0.0088(17) -0.0015(18)
C100 0.027(2) 0.049(3) 0.060(3) 0.017(2) -0.0056(19) -0.001(2)
C101 0.033(2) 0.053(3) 0.058(3) 0.018(2) 0.007(2) 0.008(2)
C102 0.046(3) 0.037(2) 0.036(2) 0.0042(18) 0.0096(19) 0.010(2)
C103 0.033(2) 0.023(2) 0.0319(19) 0.0079(16) 0.0027(16) 0.0045(16)
C104 0.045(3) 0.083(4) 0.082(4) 0.019(3) 0.011(3) 0.025(3)
C109 0.097(4) 0.097(4) 0.063(3) -0.015(3) -0.031(3) 0.010(3)
C110 0.106(4) 0.080(4) 0.059(3) -0.022(3) -0.026(3) 0.036(3)
C111 0.119(5) 0.113(5) 0.063(3) -0.024(3) -0.014(3) 0.011(4)
C112 0.148(5) 0.103(4) 0.081(4) -0.025(4) -0.031(4) -0.007(4)
C113 0.153(6) 0.095(5) 0.096(5) -0.016(4) -0.046(4) 0.026(4)
C114 0.102(4) 0.103(4) 0.094(4) -0.027(3) -0.041(3) 0.046(4)
C115 0.117(5) 0.138(6) 0.104(5) -0.015(4) -0.021(4) -0.008(4)
C116 0.093(4) 0.094(4) 0.088(4) 0.001(3) -0.027(3) 0.002(3)
C117 0.082(4) 0.104(4) 0.122(5) 0.012(4) -0.031(3) -0.006(3)
C118 0.083(4) 0.107(5) 0.169(6) -0.011(5) -0.021(4) 0.005(4)
C119 0.087(4) 0.109(5) 0.186(6) -0.018(5) -0.043(4) 0.020(4)
C120 0.083(4) 0.090(4) 0.178(6) 0.006(4) -0.041(4) 0.002(4)
C121 0.093(4) 0.095(4) 0.146(5) 0.005(4) -0.036(4) -0.010(4)
C122 0.137(5) 0.132(5) 0.085(4) -0.028(4) -0.014(4) -0.009(5)
O7 0.069(3) 0.073(3) 0.055(3) 0.013(2) 0.014(2) 0.027(2)
O8 0.057(2) 0.0339(19) 0.034(2) 0.0031(15) -0.0041(17) 0.0162(17)
C105 0.093(4) 0.103(5) 0.097(5) 0.031(4) 0.034(4) 0.035(4)
C106 0.065(3) 0.046(3) 0.058(3) 0.011(3) 0.002(3) 0.012(3)
C107 0.067(3) 0.029(2) 0.045(3) 0.002(2) 0.000(2) 0.014(2)
C108 0.067(4) 0.040(3) 0.036(3) 0.000(3) -0.003(3) 0.005(3)
C25A 0.047(4) 0.064(4) 0.030(4) -0.011(4) -0.010(4) 0.007(4)
C26A 0.049(4) 0.070(5) 0.035(4) -0.010(5) -0.014(4) 0.005(4)
C27A 0.058(5) 0.067(5) 0.034(4) -0.019(4) -0.006(4) 0.012(4)
C28A 0.056(5) 0.070(5) 0.036(4) -0.010(4) -0.008(4) 0.008(4)
C44A 0.028(3) 0.045(4) 0.045(4) 0.002(3) 0.006(3) -0.004(3)
C45A 0.033(5) 0.043(5) 0.044(5) 0.003(4) 0.008(4) -0.007(4)
C46A 0.031(4) 0.055(5) 0.054(5) 0.001(5) 0.008(4) -0.005(4)
C47A 0.031(5) 0.046(5) 0.050(4) 0.008(4) 0.002(4) -0.001(4)
C55A 0.035(3) 0.029(3) 0.043(3) -0.003(3) -0.005(3) 0.004(3)
C56A 0.039(5) 0.026(5) 0.038(4) -0.012(4) 0.002(4) 0.002(4)
C57A 0.036(4) 0.036(5) 0.056(5) -0.004(4) -0.001(4) 0.004(4)
C58A 0.035(5) 0.032(4) 0.055(4) 0.000(4) -0.011(4) 0.008(4)
C96A 0.041(16) 0.045(16) 0.042(15) 0.004(10) 0.010(13) 0.010(11)
C97A 0.12(2) 0.045(11) 0.047(16) -0.008(10) -0.036(13) 0.025(12)
C98A 0.079(14) 0.10(2) 0.063(13) -0.044(14) -0.022(10) 0.021(14)
C99A 0.068(19) 0.036(14) 0.077(15) 0.010(11) -0.021(11) -0.035(13)
O7A 0.069(6) 0.070(6) 0.056(6) 0.006(5) 0.005(5) 0.028(5)
O8A 0.070(5) 0.035(5) 0.044(5) 0.003(5) 0.003(5) 0.011(5)
C1A 0.075(11) 0.090(11) 0.062(10) 0.005(9) 0.016(8) 0.032(10)
C1B 0.066(5) 0.052(5) 0.052(5) 0.009(5) 0.005(4) 0.018(4)
C1C 0.066(5) 0.037(4) 0.047(5) 0.004(4) 0.001(4) 0.013(4)
C1D 0.066(7) 0.035(7) 0.041(7) 0.003(7) 0.000(6) 0.011(7)
C25 0.039(3) 0.056(3) 0.025(2) -0.009(2) -0.007(2) 0.006(2)
C26 0.074(4) 0.070(4) 0.029(3) -0.012(3) -0.012(3) -0.015(3)
C27 0.050(3) 0.079(4) 0.038(3) -0.022(3) -0.006(3) 0.012(3)
C28 0.047(3) 0.069(4) 0.033(3) -0.004(3) -0.011(2) 0.009(3)
C44 0.026(3) 0.043(3) 0.044(3) 0.002(2) 0.005(2) -0.007(3)
C45 0.030(4) 0.042(4) 0.040(3) 0.002(3) 0.008(3) -0.003(3)
C46 0.034(3) 0.060(4) 0.061(5) 0.004(4) 0.011(3) -0.003(3)
C47 0.035(4) 0.044(4) 0.051(3) 0.000(3) 0.000(3) 0.002(3)
C55 0.034(3) 0.027(3) 0.042(3) -0.004(3) -0.005(3) 0.008(3)
C56 0.035(4) 0.030(5) 0.038(3) -0.004(3) 0.002(3) -0.004(3)
C57 0.028(3) 0.039(4) 0.043(4) -0.006(3) -0.004(3) 0.007(3)
C58 0.040(5) 0.035(4) 0.058(4) 0.001(3) -0.006(4) 0.009(4)
C1E 0.058(3) 0.048(3) 0.061(3) 0.017(2) 0.029(2) 0.013(2)
C1F 0.071(3) 0.042(3) 0.088(4) -0.004(3) 0.037(3) -0.002(3)
C1G 0.092(4) 0.054(3) 0.045(3) 0.007(2) 0.006(3) 0.014(3)
C1H 0.066(4) 0.086(4) 0.100(4) 0.052(4) 0.028(3) 0.005(3)
C96 0.038(6) 0.020(5) 0.030(5) -0.009(4) -0.001(5) -0.005(4)
C97 0.040(4) 0.034(4) 0.035(5) -0.009(4) -0.026(3) 0.004(3)
C98 0.055(6) 0.050(6) 0.033(4) -0.011(4) 0.007(4) -0.003(4)
C99 0.038(4) 0.040(6) 0.053(5) 0.007(4) -0.002(4) 0.002(4)

loop_
_atom_type_symbol
_atom_type_description
_atom_type_scat_dispersion_real
_atom_type_scat_dispersion_imag
_atom_type_scat_source
C C 0.0033 0.0016 'International Tables Vol C Tables 4.2.6.8 and 6.1.1.4'
H H 0.0000 0.0000 'International Tables Vol C Tables 4.2.6.8 and 6.1.1.4'
K K 0.2009 0.2494 'International Tables Vol C Tables 4.2.6.8 and 6.1.1.4'
N N 0.0061 0.0033 'International Tables Vol C Tables 4.2.6.8 and 6.1.1.4'
O O 0.0106 0.0060 'International Tables Vol C Tables 4.2.6.8 and 6.1.1.4'
V V 0.3005 0.5294 'International Tables Vol C Tables 4.2.6.8 and 6.1.1.4'

loop_
_geom_angle_atom_site_label_1
_geom_angle_atom_site_label_2
_geom_angle_atom_site_label_3
_geom_angle
_geom_angle_site_symmetry_1
_geom_angle_site_symmetry_3
_geom_angle_publ_flag
O1 V1 O2 93.18(10) . . ?
O1 V1 N1 124.60(11) . . ?
O1 V1 N3 109.58(11) . . ?
O1 V1 C1 105.32(11) . . ?
O2 V1 C1 137.38(11) . . ?
N1 V1 O2 106.77(11) . . ?
N1 V1 C1 31.88(11) . . ?
N3 V1 O2 104.53(11) . . ?
N3 V1 N1 114.06(12) . . ?
N3 V1 C1 104.73(11) . . ?
O5 V2 N2 102.12(12) . . ?
O6 V2 O5 99.01(11) . . ?
O6 V2 N2 122.37(11) . . ?
O6 V2 N4 108.79(12) . . ?
N4 V2 O5 104.92(13) . . ?
N4 V2 N2 116.20(12) . . ?
O1 K1 C19 63.38(8) . . ?
O1 K1 C20 61.97(8) . . ?
O1 K1 C22 106.92(8) . . ?
O1 K1 C24 86.27(8) . . ?
O1 K1 C38 24.03(7) . . ?
O1 K1 C49 85.28(8) . . ?
O1 K1 C47A 56.8(2) . . ?
O1 K1 C57 81.0(2) . . ?
O2 K1 O1 61.41(7) . . ?
O2 K1 C19 62.47(8) . . ?
O2 K1 C20 84.73(8) . . ?
O2 K1 C22 107.31(8) . . ?
O2 K1 C24 62.17(8) . . ?
O2 K1 C38 85.40(8) . . ?
O2 K1 C49 23.87(7) . . ?
O2 K1 C47A 83.8(3) . . ?
O2 K1 C57 55.41(14) . . ?
O3 K1 O1 114.17(9) . . ?
O3 K1 O2 163.99(9) . . ?
O3 K1 C19 131.16(10) . . ?
O3 K1 C20 107.15(10) . . ?
O3 K1 C22 88.69(10) . . ?
O3 K1 C24 133.84(10) . . ?
O3 K1 C38 91.54(9) . . ?
O3 K1 C49 154.74(10) . . ?
O3 K1 C47A 81.4(3) . . ?
O3 K1 C57 109.52(15) . . ?
O4 K1 O1 144.60(10) . . ?
O4 K1 O2 112.10(9) . . ?
O4 K1 O3 61.56(10) . . ?
O4 K1 C19 148.43(11) . . ?
O4 K1 C20 152.74(10) . . ?
O4 K1 C22 108.03(10) . . ?
O4 K1 C24 123.13(11) . . ?
O4 K1 C38 140.00(11) . . ?
O4 K1 C49 93.21(9) . . ?
O4 K1 C47A 88.6(2) . . ?
O4 K1 C57 69.4(2) . . ?
C19 K1 C38 71.53(9) . . ?
C19 K1 C49 71.06(9) . . ?
C19 K1 C47A 119.9(2) . . ?
C19 K1 C57 117.46(16) . . ?
C20 K1 C19 25.11(9) . . ?
C20 K1 C22 44.96(9) . . ?
C20 K1 C38 59.10(9) . . ?
C20 K1 C49 96.06(9) . . ?
C20 K1 C47A 115.3(2) . . ?
C20 K1 C57 135.94(18) . . ?
C22 K1 C19 51.99(8) . . ?
C22 K1 C38 99.67(10) . . ?
C22 K1 C49 101.32(9) . . ?
C22 K1 C47A 153.7(3) . . ?
C22 K1 C57 155.50(17) . . ?
C24 K1 C19 25.37(9) . . ?
C24 K1 C20 44.91(9) . . ?
C24 K1 C22 45.16(9) . . ?
C24 K1 C38 96.87(9) . . ?
C24 K1 C49 59.57(9) . . ?
C24 K1 C47A 139.4(3) . . ?
C24 K1 C57 114.50(14) . . ?
C38 K1 C47A 56.6(2) . . ?
C38 K1 C57 96.2(2) . . ?
C49 K1 C38 109.25(9) . . ?
C49 K1 C47A 97.8(3) . . ?
C49 K1 C57 55.51(14) . . ?
O5 K2 O6 61.31(7) . . ?
O5 K2 C64 62.14(10) . . ?
O5 K2 C65 62.06(10) . . ?
O5 K2 C67 106.09(10) . . ?
O5 K2 C69 83.89(10) . . ?
O5 K2 C83 25.82(9) . . ?
O5 K2 C94 84.23(8) . . ?
O5 K2 O7 120.31(12) . . ?
O6 K2 C64 62.36(8) . . ?
O6 K2 C65 84.91(9) . . ?
O6 K2 C67 104.91(10) . . ?
O6 K2 C69 60.83(8) . . ?
O6 K2 C83 87.13(9) . . ?
O6 K2 C94 22.96(7) . . ?
C64 K2 C94 70.12(10) . . ?
C65 K2 C64 24.79(11) . . ?
C65 K2 C67 44.07(11) . . ?
C65 K2 C69 43.83(12) . . ?
C65 K2 C94 94.88(11) . . ?
C67 K2 C64 50.88(10) . . ?
C67 K2 C94 98.30(11) . . ?
C69 K2 C64 24.56(10) . . ?
C69 K2 C67 44.09(10) . . ?
C69 K2 C94 58.17(10) . . ?
C83 K2 C64 72.09(13) . . ?
C83 K2 C65 60.29(13) . . ?
C83 K2 C67 100.44(13) . . ?
C83 K2 C69 96.59(12) . . ?
C83 K2 C94 110.03(10) . . ?
O7 K2 O6 152.67(13) . . ?
O7 K2 C64 144.66(13) . . ?
O7 K2 C65 120.92(13) . . ?
O7 K2 C67 100.60(14) . . ?
O7 K2 C69 143.89(14) . . ?
O7 K2 C83 97.86(13) . . ?
O7 K2 C94 142.63(11) . . ?
O8 K2 O5 151.81(12) . . ?
O8 K2 O6 104.61(9) . . ?
O8 K2 C64 136.10(12) . . ?
O8 K2 C65 144.85(13) . . ?
O8 K2 C67 101.09(13) . . ?
O8 K2 C69 111.57(12) . . ?
O8 K2 C83 151.79(14) . . ?
O8 K2 C94 84.60(9) . . ?
O8 K2 O7 60.32(11) . . ?
O7A K2 O5 122.1(6) . . ?
O7A K2 O6 162.7(6) . . ?
O7A K2 C64 134.9(6) . . ?
O7A K2 C65 111.9(6) . . ?
O7A K2 C67 90.6(7) . . ?
O7A K2 C69 134.3(7) . . ?
O7A K2 C83 97.6(5) . . ?
O7A K2 C94 148.7(5) . . ?
O8A K2 O5 169.5(5) . . ?
O8A K2 O6 113.0(4) . . ?
O8A K2 C64 124.5(5) . . ?
O8A K2 C65 127.7(5) . . ?
O8A K2 C67 83.7(5) . . ?
O8A K2 C69 101.2(4) . . ?
O8A K2 C83 157.9(4) . . ?
O8A K2 C94 90.6(4) . . ?
O8A K2 O7A 60.5(6) . . ?
V1 O1 K1 97.05(9) . . ?
C38 O1 V1 147.7(2) . . ?
C38 O1 K1 100.66(18) . . ?
V1 O2 K1 96.21(9) . . ?
C49 O2 V1 150.8(2) . . ?
C49 O2 K1 100.63(18) . . ?
C60 O3 K1 118.4(3) . . ?
C61 O3 K1 111.9(2) . . ?
C61 O3 C60 113.4(4) . . ?
C62 O4 K1 119.6(2) . . ?
C63 O4 K1 120.5(3) . . ?
C63 O4 C62 113.3(4) . . ?
O3 C61 C62 111.3(4) . . ?
O4 C62 C61 110.4(3) . . ?
V2 O5 K2 95.20(11) . . ?
C83 O5 V2 157.3(3) . . ?
C83 O5 K2 89.1(2) . . ?
V2 O6 K2 93.21(9) . . ?
C94 O6 V2 151.0(2) . . ?
C94 O6 K2 100.85(18) . . ?
C1 N1 V1 98.3(2) . . ?
C1 N1 C3 120.3(3) . . ?
C3 N1 V1 140.6(2) . . ?
C2 N2 V2 110.0(2) . . ?
C2 N2 C11 116.3(3) . . ?
C11 N2 V2 133.4(2) . . ?
C19 N3 V1 103.0(2) . . ?
C29 N3 V1 140.9(2) . . ?
C29 N3 C19 115.9(3) . . ?
C64 N4 V2 104.1(2) . . ?
C74 N4 V2 137.8(2) . . ?
C74 N4 C64 116.1(3) . . ?
N1 C1 V1 49.83(17) . . ?
C2 C1 V1 146.4(3) . . ?
C2 C1 N1 163.2(4) . . ?
C1 C2 N2 161.3(4) . . ?
C4 C3 N1 121.0(3) . . ?
C4 C3 C8 120.7(3) . . ?
C8 C3 N1 118.2(3) . . ?
C3 C4 C9 122.2(3) . . ?
C5 C4 C3 118.7(3) . . ?
C5 C4 C9 119.1(3) . . ?
C6 C5 C4 121.4(4) . . ?
C5 C6 C7 119.5(4) . . ?
C6 C7 C8 121.5(4) . . ?
C3 C8 C10 121.5(3) . . ?
C7 C8 C3 118.3(3) . . ?
C7 C8 C10 120.2(3) . . ?
C12 C11 N2 118.6(3) . . ?
C16 C11 N2 120.0(3) . . ?
C16 C11 C12 121.4(4) . . ?
C11 C12 C17 121.1(4) . . ?
C13 C12 C11 117.7(4) . . ?
C13 C12 C17 121.2(4) . . ?
C14 C13 C12 121.6(4) . . ?
C15 C14 C13 119.9(4) . . ?
C14 C15 C16 120.8(4) . . ?
C11 C16 C15 118.6(4) . . ?
C11 C16 C18 122.0(4) . . ?
C15 C16 C18 119.4(4) . . ?
N3 C19 K1 118.2(2) . . ?
C20 C19 K1 75.53(19) . . ?
C20 C19 N3 120.1(3) . . ?
C20 C19 C24 119.8(3) . . ?
C24 C19 K1 74.37(18) . . ?
C24 C19 N3 120.1(3) . . ?
C19 C20 K1 79.4(2) . . ?
C19 C20 C21 119.2(3) . . ?
C19 C20 C36 120.5(3) . . ?
C21 C20 K1 76.2(2) . . ?
C21 C20 C36 120.4(3) . . ?
C36 C20 K1 113.7(2) . . ?
C22 C21 C20 122.0(3) . . ?
C21 C22 K1 75.9(2) . . ?
C21 C22 C23 117.4(3) . . ?
C21 C22 C25A 119.5(6) . . ?
C21 C22 C25 122.9(4) . . ?
C23 C22 K1 74.6(2) . . ?
C23 C22 C25A 123.0(6) . . ?
C23 C22 C25 119.7(4) . . ?
C25A C22 K1 121.3(5) . . ?
C25 C22 K1 118.7(3) . . ?
C24 C23 C22 122.1(3) . . ?
C19 C24 K1 80.26(19) . . ?
C19 C24 C37 119.9(3) . . ?
C23 C24 K1 76.07(19) . . ?
C23 C24 C19 119.1(3) . . ?
C23 C24 C37 120.9(3) . . ?
C37 C24 K1 113.7(2) . . ?
C30 C29 N3 120.7(3) . . ?
C34 C29 N3 122.2(3) . . ?
C34 C29 C30 117.1(3) . . ?
C31 C30 C29 120.2(4) . . ?
C30 C31 C32 122.5(4) . . ?
C31 C32 C35 122.2(4) . . ?
C33 C32 C31 116.9(4) . . ?
C33 C32 C35 120.9(4) . . ?
C32 C33 C34 122.0(4) . . ?
C33 C34 C29 121.1(4) . . ?
C20 C36 C43 114.8(3) . . ?
C24 C37 C50 115.6(3) . . ?
O1 C38 K1 55.31(15) . . ?
O1 C38 C39 119.9(3) . . ?
O1 C38 C43 120.2(3) . . ?
C39 C38 K1 110.3(2) . . ?
C43 C38 K1 101.5(2) . . ?
C43 C38 C39 120.0(3) . . ?
C38 C39 C44A 121.4(5) . . ?
C38 C39 C44 123.5(4) . . ?
C40 C39 C38 116.7(4) . . ?
C40 C39 C44A 121.7(5) . . ?
C40 C39 C44 119.8(4) . . ?
C41 C40 C39 123.6(4) . . ?
C40 C41 C48 120.6(4) . . ?
C42 C41 C40 117.9(4) . . ?
C42 C41 C48 121.5(4) . . ?
C41 C42 C43 122.3(4) . . ?
C38 C43 C36 122.0(3) . . ?
C42 C43 C36 118.4(4) . . ?
C42 C43 C38 119.5(4) . . ?
O2 C49 K1 55.50(15) . . ?
O2 C49 C50 120.0(3) . . ?
O2 C49 C54 120.4(3) . . ?
C50 C49 K1 100.8(2) . . ?
C50 C49 C54 119.5(3) . . ?
C54 C49 K1 110.3(2) . . ?
C49 C50 C37 122.9(3) . . ?
C51 C50 C37 117.6(3) . . ?
C51 C50 C49 119.5(3) . . ?
C52 C51 C50 122.3(4) . . ?
C51 C52 C59 120.6(4) . . ?
C53 C52 C51 117.5(4) . . ?
C53 C52 C59 121.8(4) . . ?
C52 C53 C54 123.5(4) . . ?
C49 C54 C55A 125.7(5) . . ?
C49 C54 C55 120.4(4) . . ?
C53 C54 C49 117.7(3) . . ?
C53 C54 C55A 116.6(5) . . ?
C53 C54 C55 121.9(4) . . ?
N4 C64 K2 116.5(2) . . ?
C65 C64 K2 75.8(2) . . ?
C65 C64 N4 120.0(4) . . ?
C69 C64 K2 76.4(2) . . ?
C69 C64 N4 119.6(4) . . ?
C69 C64 C65 120.4(4) . . ?
C64 C65 K2 79.4(2) . . ?
C64 C65 C81 121.1(4) . . ?
C66 C65 K2 77.1(2) . . ?
C66 C65 C64 118.6(4) . . ?
C66 C65 C81 120.2(4) . . ?
C81 C65 K2 109.3(3) . . ?
C67 C66 C65 122.7(5) . . ?
C66 C67 K2 75.7(2) . . ?
C66 C67 C68 117.2(4) . . ?
C66 C67 C70A 119.8(4) . . ?
C68 C67 K2 75.7(2) . . ?
C68 C67 C70A 123.0(5) . . ?
C70A C67 K2 119.2(3) . . ?
C67 C68 C69 122.1(4) . . ?
C64 C69 K2 79.1(2) . . ?
C64 C69 C68 118.9(4) . . ?
C64 C69 C82 121.3(3) . . ?
C68 C69 K2 76.7(2) . . ?
C68 C69 C82 119.8(4) . . ?
C82 C69 K2 113.1(2) . . ?
C67 C70A C73A 111.7(4) . . ?
C71A C70A C67 110.8(4) . . ?
C71A C70A C72A 110.4(5) . . ?
C71A C70A C73A 108.5(4) . . ?
C72A C70A C67 108.2(3) . . ?
C72A C70A C73A 107.2(4) . . ?
C75 C74 N4 120.3(3) . . ?
C75 C74 C79 116.8(4) . . ?
C79 C74 N4 122.9(3) . . ?
C76 C75 C74 121.0(4) . . ?
C75 C76 C77 122.1(4) . . ?
C76 C77 C80 122.0(4) . . ?
C78 C77 C76 117.2(4) . . ?
C78 C77 C80 120.9(4) . . ?
C77 C78 C79 121.8(4) . . ?
C78 C79 C74 121.1(4) . . ?
C88 C81 C65 112.9(4) . . ?
C69 C82 C95 114.8(3) . . ?
O5 C83 K2 65.1(2) . . ?
O5 C83 C84 120.1(4) . . ?
O5 C83 C88 119.8(5) . . ?
C84 C83 K2 100.7(2) . . ?
C88 C83 K2 101.4(3) . . ?
C88 C83 C84 120.0(4) . . ?
C83 C84 C1E 122.2(4) . . ?
C85 C84 C83 116.9(5) . . ?
C85 C84 C1E 120.8(5) . . ?
C86 C85 C84 124.6(6) . . ?
C85 C86 C93 122.0(7) . . ?
C87 C86 C85 116.8(5) . . ?
C87 C86 C93 121.2(7) . . ?
C86 C87 C88 123.9(6) . . ?
C83 C88 C81 122.1(4) . . ?
C87 C88 C81 120.2(5) . . ?
C87 C88 C83 117.7(5) . . ?
O6 C94 K2 56.19(16) . . ?
O6 C94 C95 119.2(3) . . ?
O6 C94 C103 121.1(3) . . ?
C95 C94 K2 96.4(2) . . ?
C103 C94 K2 113.7(2) . . ?
C103 C94 C95 119.6(3) . . ?
C94 C95 C82 121.8(3) . . ?
C100 C95 C82 118.5(4) . . ?
C100 C95 C94 119.6(4) . . ?
C95 C100 C101 122.1(4) . . ?
C100 C101 C104 121.8(4) . . ?
C102 C101 C100 116.5(4) . . ?
C102 C101 C104 121.7(4) . . ?
C101 C102 C103 124.6(4) . . ?
C94 C103 C96A 126.6(10) . . ?
C94 C103 C96 123.1(4) . . ?
C102 C103 C94 116.9(3) . . ?
C102 C103 C96A 116.5(10) . . ?
C102 C103 C96 120.0(5) . . ?
C110 C109 C115 122.5(7) . . ?
C114 C109 C110 118.4(7) . . ?
C114 C109 C115 119.1(7) . . ?
C111 C110 C109 120.0(7) . . ?
C110 C111 C112 121.4(8) . . ?
C113 C112 C111 117.0(9) . . ?
C112 C113 C114 125.0(9) . . ?
C113 C114 C109 118.1(8) . . ?
C117 C116 C121 117.5(8) . . ?
C117 C116 C122 125.0(8) . . ?
C122 C116 C121 117.5(7) . . ?
C116 C117 C118 125.8(8) . . ?
C119 C118 C117 114.6(8) . . ?
C120 C119 C118 119.6(9) . . ?
C121 C120 C119 126.2(9) . . ?
C120 C121 C116 116.0(8) . . ?
C105 O7 K2 126.2(4) . . ?
C106 O7 K2 113.8(3) . . ?
C106 O7 C105 112.5(5) . . ?
C107 O8 K2 118.6(3) . . ?
C108 O8 K2 108.7(4) . . ?
C108 O8 C107 111.9(5) . . ?
O7 C106 C107 109.5(5) . . ?
O8 C107 C106 108.6(6) . . ?
C22 C25A C26A 111.5(10) . . ?
C22 C25A C27A 106.5(9) . . ?
C26A C25A C27A 109.3(9) . . ?
C28A C25A C22 112.5(10) . . ?
C28A C25A C26A 109.4(9) . . ?
C28A C25A C27A 107.5(9) . . ?
C45A C44A C39 107.0(11) . . ?
C45A C44A C46A 106.6(7) . . ?
C45A C44A C47A 109.0(8) . . ?
C46A C44A C39 114.2(9) . . ?
C47A C44A C39 113.1(9) . . ?
C47A C44A C46A 106.7(8) . . ?
C44A C47A K1 115.6(8) . . ?
C54 C55A C56A 113.0(11) . . ?
C54 C55A C57A 107.4(9) . . ?
C54 C55A C58A 112.7(9) . . ?
C57A C55A C56A 109.1(7) . . ?
C58A C55A C56A 107.4(7) . . ?
C58A C55A C57A 107.1(7) . . ?
C103 C96A C98A 110.8(18) . . ?
C103 C96A C99A 104.3(18) . . ?
C97A C96A C103 111.1(19) . . ?
C97A C96A C98A 109.9(16) . . ?
C97A C96A C99A 112.0(18) . . ?
C99A C96A C98A 108.7(17) . . ?
C1A O7A K2 119.2(15) . . ?
C1B O7A K2 117.0(12) . . ?
C1B O7A C1A 123.8(18) . . ?
C1C O8A K2 114.2(17) . . ?
C1D O8A K2 111.5(18) . . ?
C1D O8A C1C 120(2) . . ?
O7A C1B C1C 117.8(17) . . ?
O8A C1C K2 44.3(12) . . ?
O8A C1C C1B 113(2) . . ?
C1B C1C K2 80.8(12) . . ?
O8A C1D K2 46.3(13) . . ?
C26 C25 C22 111.0(5) . . ?
C27 C25 C22 110.1(5) . . ?
C27 C25 C26 109.6(6) . . ?
C28 C25 C22 109.6(5) . . ?
C28 C25 C26 109.3(5) . . ?
C28 C25 C27 107.1(5) . . ?
C39 C44 C45 114.9(6) . . ?
C39 C44 C46 111.8(6) . . ?
C39 C44 C47 107.2(6) . . ?
C45 C44 C46 106.7(5) . . ?
C45 C44 C47 109.4(6) . . ?
C47 C44 C46 106.7(6) . . ?
C56 C55 C54 108.7(9) . . ?
C57 C55 C54 111.9(7) . . ?
C57 C55 C56 108.6(6) . . ?
C58 C55 C54 112.8(7) . . ?
C58 C55 C56 107.3(6) . . ?
C58 C55 C57 107.2(6) . . ?
C55 C57 K1 114.3(5) . . ?
C84 C1E C1F 112.5(4) . . ?
C84 C1E C1H 113.5(4) . . ?
C1F C1E C1H 105.9(4) . . ?
C1G C1E C84 109.2(4) . . ?
C1G C1E C1F 108.3(4) . . ?
C1G C1E C1H 107.3(4) . . ?
C103 C96 C98 110.0(7) . . ?
C97 C96 C103 114.2(6) . . ?
C97 C96 C98 104.7(6) . . ?
C97 C96 C99 110.0(7) . . ?
C99 C96 C103 110.1(7) . . ?
C99 C96 C98 107.5(6) . . ?

loop_
_geom_bond_atom_site_label_1
_geom_bond_atom_site_label_2
_geom_bond_distance
_geom_bond_site_symmetry_2
_geom_bond_publ_flag
V1 O1 1.912(2) . ?
V1 O2 1.950(2) . ?
V1 N1 1.945(3) . ?
V1 N3 1.926(3) . ?
V1 C1 2.519(4) . ?
V2 O5 1.931(3) . ?
V2 O6 1.893(2) . ?
V2 N2 1.966(3) . ?
V2 N4 1.925(3) . ?
K1 O1 2.748(2) . ?
K1 O2 2.746(2) . ?
K1 O3 2.709(3) . ?
K1 O4 2.664(3) . ?
K1 C19 3.238(3) . ?
K1 C20 3.190(4) . ?
K1 C22 3.201(4) . ?
K1 C24 3.164(3) . ?
K1 C38 3.285(3) . ?
K1 C49 3.274(3) . ?
K1 C47A 3.399(12) . ?
K1 C57 3.485(8) . ?
K2 O5 2.806(3) . ?
K2 O6 2.896(3) . ?
K2 C64 3.287(4) . ?
K2 C65 3.241(4) . ?
K2 C67 3.280(4) . ?
K2 C69 3.253(4) . ?
K2 C83 3.093(4) . ?
K2 C94 3.423(4) . ?
K2 O7 2.821(4) . ?
K2 O8 2.664(3) . ?
K2 O7A 2.737(16) . ?
K2 O8A 2.680(14) . ?
O1 C38 1.361(4) . ?
O2 C49 1.348(4) . ?
O3 C60 1.439(5) . ?
O3 C61 1.398(5) . ?
O4 C62 1.410(5) . ?
O4 C63 1.401(5) . ?
C61 C62 1.473(6) . ?
O5 C83 1.347(4) . ?
O6 C94 1.360(4) . ?
N1 C1 1.345(4) . ?
N1 C3 1.431(4) . ?
N2 C2 1.341(4) . ?
N2 C11 1.448(4) . ?
N3 C19 1.433(4) . ?
N3 C29 1.405(4) . ?
N4 C64 1.444(5) . ?
N4 C74 1.403(5) . ?
C1 C2 1.225(5) . ?
C3 C4 1.401(5) . ?
C3 C8 1.405(5) . ?
C4 C5 1.392(5) . ?
C4 C9 1.503(5) . ?
C5 C6 1.377(5) . ?
C6 C7 1.378(5) . ?
C7 C8 1.397(5) . ?
C8 C10 1.509(5) . ?
C11 C12 1.402(5) . ?
C11 C16 1.390(5) . ?
C12 C13 1.391(6) . ?
C12 C17 1.495(6) . ?
C13 C14 1.375(7) . ?
C14 C15 1.375(7) . ?
C15 C16 1.396(5) . ?
C16 C18 1.494(6) . ?
C19 C20 1.398(5) . ?
C19 C24 1.408(5) . ?
C20 C21 1.403(5) . ?
C20 C36 1.510(5) . ?
C21 C22 1.391(5) . ?
C22 C23 1.400(5) . ?
C22 C25A 1.525(16) . ?
C22 C25 1.547(8) . ?
C23 C24 1.393(5) . ?
C24 C37 1.512(5) . ?
C29 C30 1.402(5) . ?
C29 C34 1.396(5) . ?
C30 C31 1.382(5) . ?
C31 C32 1.383(6) . ?
C32 C33 1.375(6) . ?
C32 C35 1.518(5) . ?
C33 C34 1.380(5) . ?
C36 C43 1.518(5) . ?
C37 C50 1.512(5) . ?
C38 C39 1.422(5) . ?
C38 C43 1.405(5) . ?
C39 C40 1.404(5) . ?
C39 C44A 1.613(15) . ?
C39 C44 1.489(10) . ?
C40 C41 1.376(6) . ?
C41 C42 1.373(6) . ?
C41 C48 1.536(6) . ?
C42 C43 1.381(5) . ?
C49 C50 1.414(5) . ?
C49 C54 1.419(5) . ?
C50 C51 1.395(5) . ?
C51 C52 1.385(6) . ?
C52 C53 1.383(6) . ?
C52 C59 1.516(6) . ?
C53 C54 1.406(5) . ?
C54 C55A 1.464(14) . ?
C54 C55 1.597(11) . ?
C64 C65 1.402(6) . ?
C64 C69 1.391(6) . ?
C65 C66 1.401(5) . ?
C65 C81 1.510(7) . ?
C66 C67 1.388(7) . ?
C67 C68 1.395(6) . ?
C67 C70A 1.541(6) . ?
C68 C69 1.407(5) . ?
C69 C82 1.509(6) . ?
C70A C71A 1.517(8) . ?
C70A C72A 1.535(6) . ?
C70A C73A 1.554(7) . ?
C74 C75 1.396(5) . ?
C74 C79 1.399(5) . ?
C75 C76 1.375(5) . ?
C76 C77 1.383(6) . ?
C77 C78 1.377(6) . ?
C77 C80 1.521(6) . ?
C78 C79 1.381(6) . ?
C81 C88 1.495(7) . ?
C82 C95 1.510(5) . ?
C83 C84 1.425(7) . ?
C83 C88 1.421(6) . ?
C84 C85 1.402(6) . ?
C84 C1E 1.528(7) . ?
C85 C86 1.378(9) . ?
C86 C87 1.361(9) . ?
C86 C93 1.510(7) . ?
C87 C88 1.413(7) . ?
C94 C95 1.410(5) . ?
C94 C103 1.409(5) . ?
C95 C100 1.382(5) . ?
C100 C101 1.386(6) . ?
C101 C102 1.382(6) . ?
C101 C104 1.522(6) . ?
C102 C103 1.391(5) . ?
C103 C96A 1.537(15) . ?
C103 C96 1.547(7) . ?
C109 C110 1.388(8) . ?
C109 C114 1.388(8) . ?
C109 C115 1.453(9) . ?
C110 C111 1.370(9) . ?
C111 C112 1.373(9) . ?
C112 C113 1.328(10) . ?
C113 C114 1.362(10) . ?
C116 C117 1.314(9) . ?
C116 C121 1.440(9) . ?
C116 C122 1.424(9) . ?
C117 C118 1.406(10) . ?
C118 C119 1.364(10) . ?
C119 C120 1.356(10) . ?
C120 C121 1.310(10) . ?
O7 C105 1.441(6) . ?
O7 C106 1.411(6) . ?
O8 C107 1.418(7) . ?
O8 C108 1.417(6) . ?
C106 C107 1.480(7) . ?
C25A C26A 1.529(10) . ?
C25A C27A 1.531(10) . ?
C25A C28A 1.514(11) . ?
C44A C45A 1.542(9) . ?
C44A C46A 1.553(9) . ?
C44A C47A 1.548(9) . ?
C55A C56A 1.546(8) . ?
C55A C57A 1.541(9) . ?
C55A C58A 1.538(8) . ?
C96A C97A 1.515(15) . ?
C96A C98A 1.547(16) . ?
C96A C99A 1.538(16) . ?
O7A C1A 1.426(17) . ?
O7A C1B 1.373(17) . ?
O8A C1C 1.411(19) . ?
O8A C1D 1.396(18) . ?
C1B C1C 1.476(19) . ?
C25 C26 1.529(8) . ?
C25 C27 1.527(8) . ?
C25 C28 1.519(8) . ?
C44 C45 1.542(7) . ?
C44 C46 1.552(7) . ?
C44 C47 1.543(7) . ?
C55 C56 1.548(7) . ?
C55 C57 1.542(8) . ?
C55 C58 1.536(8) . ?
C1E C1F 1.542(6) . ?
C1E C1G 1.524(6) . ?
C1E C1H 1.546(7) . ?
C96 C97 1.523(8) . ?
C96 C98 1.563(8) . ?
C96 C99 1.538(8) . ?

loop_
_geom_torsion_atom_site_label_1
_geom_torsion_atom_site_label_2
_geom_torsion_atom_site_label_3
_geom_torsion_atom_site_label_4
_geom_torsion
_geom_torsion_site_symmetry_1
_geom_torsion_site_symmetry_2
_geom_torsion_site_symmetry_3
_geom_torsion_site_symmetry_4
_geom_torsion_publ_flag
V1 O1 C38 K1 -122.1(4) . . . . ?
V1 O1 C38 C39 142.8(3) . . . . ?
V1 O1 C38 C43 -39.1(6) . . . . ?
V1 O2 C49 K1 124.1(5) . . . . ?
V1 O2 C49 C50 41.8(6) . . . . ?
V1 O2 C49 C54 -141.0(4) . . . . ?
V1 N1 C1 C2 167.3(12) . . . . ?
V1 N1 C3 C4 111.5(4) . . . . ?
V1 N1 C3 C8 -65.2(5) . . . . ?
V1 N3 C19 K1 3.3(3) . . . . ?
V1 N3 C19 C20 -85.7(3) . . . . ?
V1 N3 C19 C24 90.8(3) . . . . ?
V1 N3 C29 C30 8.1(6) . . . . ?
V1 N3 C29 C34 -169.6(3) . . . . ?
V1 C1 C2 N2 -81.8(13) . . . . ?
V2 O5 C83 K2 -101.3(7) . . . . ?
V2 O5 C83 C84 170.5(5) . . . . ?
V2 O5 C83 C88 -12.2(9) . . . . ?
V2 O6 C94 K2 117.6(4) . . . . ?
V2 O6 C94 C95 40.3(6) . . . . ?
V2 O6 C94 C103 -143.2(4) . . . . ?
V2 N2 C11 C12 -111.7(3) . . . . ?
V2 N2 C11 C16 68.3(5) . . . . ?
V2 N4 C64 K2 -2.9(3) . . . . ?
V2 N4 C64 C65 -91.3(4) . . . . ?
V2 N4 C64 C69 85.9(4) . . . . ?
V2 N4 C74 C75 9.8(7) . . . . ?
V2 N4 C74 C79 -171.7(4) . . . . ?
K1 O1 C38 C39 -95.1(3) . . . . ?
K1 O1 C38 C43 83.0(3) . . . . ?
K1 O2 C49 C50 -82.3(3) . . . . ?
K1 O2 C49 C54 94.9(3) . . . . ?
K1 O3 C61 C62 53.9(4) . . . . ?
K1 O4 C62 C61 27.8(5) . . . . ?
K1 C19 C20 C21 67.5(3) . . . . ?
K1 C19 C20 C36 -111.3(3) . . . . ?
K1 C19 C24 C23 -68.0(3) . . . . ?
K1 C19 C24 C37 111.9(3) . . . . ?
K1 C20 C21 C22 68.7(3) . . . . ?
K1 C20 C36 C43 19.7(4) . . . . ?
K1 C22 C23 C24 69.3(3) . . . . ?
K1 C22 C25A C26A -42.1(10) . . . . ?
K1 C22 C25A C27A -161.2(7) . . . . ?
K1 C22 C25A C28A 81.3(8) . . . . ?
K1 C22 C25 C26 -91.2(5) . . . . ?
K1 C22 C25 C27 147.2(4) . . . . ?
K1 C22 C25 C28 29.6(6) . . . . ?
K1 C24 C37 C50 -15.6(3) . . . . ?
K1 C38 C39 C40 116.5(3) . . . . ?
K1 C38 C39 C44A -58.4(6) . . . . ?
K1 C38 C39 C44 -63.4(5) . . . . ?
K1 C38 C43 C36 61.9(3) . . . . ?
K1 C38 C43 C42 -121.5(3) . . . . ?
K1 C49 C50 C37 -61.2(3) . . . . ?
K1 C49 C50 C51 120.8(3) . . . . ?
K1 C49 C54 C53 -114.9(3) . . . . ?
K1 C49 C54 C55A 66.3(6) . . . . ?
K1 C49 C54 C55 64.0(5) . . . . ?
K2 O5 C83 C84 -88.2(4) . . . . ?
K2 O5 C83 C88 89.1(3) . . . . ?
K2 O6 C94 C95 -77.3(3) . . . . ?
K2 O6 C94 C103 99.3(3) . . . . ?
K2 C64 C65 C66 68.9(4) . . . . ?
K2 C64 C65 C81 -106.3(4) . . . . ?
K2 C64 C69 C68 -68.0(3) . . . . ?
K2 C64 C69 C82 110.5(3) . . . . ?
K2 C65 C66 C67 69.2(4) . . . . ?
K2 C65 C81 C88 19.3(4) . . . . ?
K2 C67 C68 C69 68.9(4) . . . . ?
K2 C67 C70A C71A -35.6(5) . . . . ?
K2 C67 C70A C72A -156.7(4) . . . . ?
K2 C67 C70A C73A 85.5(5) . . . . ?
K2 C69 C82 C95 -19.8(4) . . . . ?
K2 C83 C84 C85 109.2(3) . . . . ?
K2 C83 C84 C1E -73.1(4) . . . . ?
K2 C83 C88 C81 69.0(4) . . . . ?
K2 C83 C88 C87 -109.6(4) . . . . ?
K2 C94 C95 C82 -68.4(3) . . . . ?
K2 C94 C95 C100 114.6(3) . . . . ?
K2 C94 C103 C102 -105.5(3) . . . . ?
K2 C94 C103 C96A 72.0(12) . . . . ?
K2 C94 C103 C96 72.5(5) . . . . ?
K2 O7 C106 C107 44.3(7) . . . . ?
K2 O8 C107 C106 49.3(10) . . . . ?
K2 O7A C1B C1C 9(5) . . . . ?
K2 O8A C1C C1B -46(5) . . . . ?
O1 C38 C39 C40 177.4(3) . . . . ?
O1 C38 C39 C44A 2.4(7) . . . . ?
O1 C38 C39 C44 -2.5(6) . . . . ?
O1 C38 C43 C36 5.5(5) . . . . ?
O1 C38 C43 C42 -177.9(3) . . . . ?
O2 C49 C50 C37 -5.0(5) . . . . ?
O2 C49 C50 C51 177.0(3) . . . . ?
O2 C49 C54 C53 -176.1(3) . . . . ?
O2 C49 C54 C55A 5.2(7) . . . . ?
O2 C49 C54 C55 2.8(6) . . . . ?
O3 C61 C62 O4 -54.5(5) . . . . ?
C60 O3 C61 C62 -168.9(4) . . . . ?
C63 O4 C62 C61 179.3(5) . . . . ?
O5 V2 O6 K2 -28.60(11) . . . . ?
O5 V2 O6 C94 -147.9(4) . . . . ?
O5 C83 C84 C85 176.5(4) . . . . ?
O5 C83 C84 C1E -5.8(6) . . . . ?
O5 C83 C88 C81 1.3(6) . . . . ?
O5 C83 C88 C87 -177.3(4) . . . . ?
O6 C94 C95 C82 -13.8(5) . . . . ?
O6 C94 C95 C100 169.2(3) . . . . ?
O6 C94 C103 C102 -169.0(3) . . . . ?
O6 C94 C103 C96A 8.4(13) . . . . ?
O6 C94 C103 C96 8.9(6) . . . . ?
N1 C1 C2 N2 115.8(14) . . . . ?
N1 C3 C4 C5 -177.8(3) . . . . ?
N1 C3 C4 C9 -1.5(5) . . . . ?
N1 C3 C8 C7 178.5(3) . . . . ?
N1 C3 C8 C10 1.2(5) . . . . ?
N2 V2 O6 K2 -139.21(11) . . . . ?
N2 V2 O6 C94 101.5(4) . . . . ?
N2 C11 C12 C13 -179.7(3) . . . . ?
N2 C11 C12 C17 1.5(5) . . . . ?
N2 C11 C16 C15 178.3(3) . . . . ?
N2 C11 C16 C18 -0.5(6) . . . . ?
N3 C19 C20 K1 114.4(3) . . . . ?
N3 C19 C20 C21 -178.0(3) . . . . ?
N3 C19 C20 C36 3.1(5) . . . . ?
N3 C19 C24 K1 -113.8(3) . . . . ?
N3 C19 C24 C23 178.2(3) . . . . ?
N3 C19 C24 C37 -2.0(5) . . . . ?
N3 C29 C30 C31 -174.9(3) . . . . ?
N3 C29 C34 C33 175.2(4) . . . . ?
N4 V2 O6 K2 80.63(12) . . . . ?
N4 V2 O6 C94 -38.7(5) . . . . ?
N4 C64 C65 K2 112.7(3) . . . . ?
N4 C64 C65 C66 -178.4(4) . . . . ?
N4 C64 C65 C81 6.4(6) . . . . ?
N4 C64 C69 K2 -113.0(3) . . . . ?
N4 C64 C69 C68 179.0(3) . . . . ?
N4 C64 C69 C82 -2.5(6) . . . . ?
N4 C74 C75 C76 177.3(4) . . . . ?
N4 C74 C79 C78 -177.9(5) . . . . ?
C1 N1 C3 C4 -55.8(4) . . . . ?
C1 N1 C3 C8 127.5(3) . . . . ?
C2 N2 C11 C12 75.6(4) . . . . ?
C2 N2 C11 C16 -104.4(4) . . . . ?
C3 N1 C1 V1 171.9(4) . . . . ?
C3 N1 C1 C2 -20.8(14) . . . . ?
C3 C4 C5 C6 -0.3(5) . . . . ?
C4 C3 C8 C7 1.8(5) . . . . ?
C4 C3 C8 C10 -175.6(3) . . . . ?
C4 C5 C6 C7 1.2(6) . . . . ?
C5 C6 C7 C8 -0.6(6) . . . . ?
C6 C7 C8 C3 -0.9(5) . . . . ?
C6 C7 C8 C10 176.5(3) . . . . ?
C8 C3 C4 C5 -1.2(5) . . . . ?
C8 C3 C4 C9 175.1(3) . . . . ?
C9 C4 C5 C6 -176.8(3) . . . . ?
C11 N2 C2 C1 -6.5(13) . . . . ?
C11 C12 C13 C14 1.1(6) . . . . ?
C12 C11 C16 C15 -1.8(6) . . . . ?
C12 C11 C16 C18 179.4(4) . . . . ?
C12 C13 C14 C15 -1.1(7) . . . . ?
C13 C14 C15 C16 -0.4(7) . . . . ?
C14 C15 C16 C11 1.8(6) . . . . ?
C14 C15 C16 C18 -179.3(4) . . . . ?
C16 C11 C12 C13 0.4(5) . . . . ?
C16 C11 C12 C17 -178.4(4) . . . . ?
C17 C12 C13 C14 179.9(4) . . . . ?
C19 N3 C29 C30 -178.3(3) . . . . ?
C19 N3 C29 C34 4.0(5) . . . . ?
C19 C20 C21 C22 -0.6(5) . . . . ?
C19 C20 C36 C43 111.1(4) . . . . ?
C19 C24 C37 C50 -107.9(4) . . . . ?
C20 C19 C24 K1 62.7(3) . . . . ?
C20 C19 C24 C23 -5.3(5) . . . . ?
C20 C19 C24 C37 174.6(3) . . . . ?
C20 C21 C22 K1 -68.4(3) . . . . ?
C20 C21 C22 C23 -4.4(5) . . . . ?
C20 C21 C22 C25A 173.3(6) . . . . ?
C20 C21 C22 C25 176.3(4) . . . . ?
C20 C36 C43 C38 -63.0(4) . . . . ?
C20 C36 C43 C42 120.4(4) . . . . ?
C21 C20 C36 C43 -67.8(4) . . . . ?
C21 C22 C23 C24 4.5(5) . . . . ?
C21 C22 C25A C26A 48.9(10) . . . . ?
C21 C22 C25A C27A -70.2(9) . . . . ?
C21 C22 C25A C28A 172.3(7) . . . . ?
C21 C22 C25 C26 0.1(7) . . . . ?
C21 C22 C25 C27 -121.5(5) . . . . ?
C21 C22 C25 C28 121.0(5) . . . . ?
C22 C23 C24 K1 -70.1(3) . . . . ?
C22 C23 C24 C19 0.2(5) . . . . ?
C22 C23 C24 C37 -179.6(3) . . . . ?
C23 C22 C25A C26A -133.5(8) . . . . ?
C23 C22 C25A C27A 107.3(8) . . . . ?
C23 C22 C25A C28A -10.2(10) . . . . ?
C23 C22 C25 C26 -179.2(5) . . . . ?
C23 C22 C25 C27 59.2(6) . . . . ?
C23 C22 C25 C28 -58.3(6) . . . . ?
C23 C24 C37 C50 71.9(4) . . . . ?
C24 C19 C20 K1 -62.1(3) . . . . ?
C24 C19 C20 C21 5.5(5) . . . . ?
C24 C19 C20 C36 -173.4(3) . . . . ?
C24 C37 C50 C49 59.8(4) . . . . ?
C24 C37 C50 C51 -122.2(3) . . . . ?
C29 N3 C19 K1 -172.6(2) . . . . ?
C29 N3 C19 C20 98.4(4) . . . . ?
C29 N3 C19 C24 -85.1(4) . . . . ?
C29 C30 C31 C32 -0.8(6) . . . . ?
C30 C29 C34 C33 -2.6(6) . . . . ?
C30 C31 C32 C33 -1.8(6) . . . . ?
C30 C31 C32 C35 177.7(4) . . . . ?
C31 C32 C33 C34 2.2(6) . . . . ?
C32 C33 C34 C29 0.0(6) . . . . ?
C34 C29 C30 C31 2.9(5) . . . . ?
C35 C32 C33 C34 -177.4(4) . . . . ?
C36 C20 C21 C22 178.3(3) . . . . ?
C37 C50 C51 C52 -178.9(3) . . . . ?
C38 C39 C40 C41 0.2(6) . . . . ?
C38 C39 C44A C45A -69.7(9) . . . . ?
C38 C39 C44A C46A 172.7(7) . . . . ?
C38 C39 C44A C47A 50.3(11) . . . . ?
C38 C39 C44 C45 -41.7(8) . . . . ?
C38 C39 C44 C46 -163.4(5) . . . . ?
C38 C39 C44 C47 80.1(7) . . . . ?
C39 C38 C43 C36 -176.4(3) . . . . ?
C39 C38 C43 C42 0.2(5) . . . . ?
C39 C40 C41 C42 0.9(6) . . . . ?
C39 C40 C41 C48 179.6(4) . . . . ?
C39 C44A C47A K1 -12.3(11) . . . . ?
C40 C39 C44A C45A 115.6(8) . . . . ?
C40 C39 C44A C46A -2.1(10) . . . . ?
C40 C39 C44A C47A -124.4(8) . . . . ?
C40 C39 C44 C45 138.4(6) . . . . ?
C40 C39 C44 C46 16.7(8) . . . . ?
C40 C39 C44 C47 -99.8(6) . . . . ?
C40 C41 C42 C43 -1.5(6) . . . . ?
C41 C42 C43 C36 177.7(4) . . . . ?
C41 C42 C43 C38 1.0(6) . . . . ?
C43 C38 C39 C40 -0.8(5) . . . . ?
C43 C38 C39 C44A -175.7(6) . . . . ?
C43 C38 C39 C44 179.3(4) . . . . ?
C48 C41 C42 C43 179.7(4) . . . . ?
C49 C50 C51 C52 -0.8(5) . . . . ?
C49 C54 C55A C56A 41.5(10) . . . . ?
C49 C54 C55A C57A -78.8(9) . . . . ?
C49 C54 C55A C58A 163.5(7) . . . . ?
C49 C54 C55 C56 64.2(7) . . . . ?
C49 C54 C55 C57 -55.8(8) . . . . ?
C49 C54 C55 C58 -176.8(6) . . . . ?
C50 C49 C54 C53 1.1(5) . . . . ?
C50 C49 C54 C55A -177.6(6) . . . . ?
C50 C49 C54 C55 -180.0(5) . . . . ?
C50 C51 C52 C53 0.8(6) . . . . ?
C50 C51 C52 C59 179.7(4) . . . . ?
C51 C52 C53 C54 0.2(6) . . . . ?
C52 C53 C54 C49 -1.2(6) . . . . ?
C52 C53 C54 C55A 177.7(6) . . . . ?
C52 C53 C54 C55 179.9(5) . . . . ?
C53 C54 C55A C56A -137.2(7) . . . . ?
C53 C54 C55A C57A 102.4(8) . . . . ?
C53 C54 C55A C58A -15.3(10) . . . . ?
C53 C54 C55 C56 -117.0(6) . . . . ?
C53 C54 C55 C57 123.1(6) . . . . ?
C53 C54 C55 C58 2.0(8) . . . . ?
C54 C49 C50 C37 177.8(3) . . . . ?
C54 C49 C50 C51 -0.2(5) . . . . ?
C54 C55 C57 K1 15.3(8) . . . . ?
C59 C52 C53 C54 -178.7(4) . . . . ?
C64 N4 C74 C75 170.5(4) . . . . ?
C64 N4 C74 C79 -11.0(6) . . . . ?
C64 C65 C66 C67 -1.0(7) . . . . ?
C64 C65 C81 C88 108.4(5) . . . . ?
C64 C69 C82 C95 -110.8(4) . . . . ?
C65 C64 C69 K2 64.2(4) . . . . ?
C65 C64 C69 C68 -3.8(6) . . . . ?
C65 C64 C69 C82 174.6(4) . . . . ?
C65 C66 C67 K2 -68.3(4) . . . . ?
C65 C66 C67 C68 -2.9(7) . . . . ?
C65 C66 C67 C70A 175.9(4) . . . . ?
C65 C81 C88 C83 -67.1(5) . . . . ?
C65 C81 C88 C87 111.5(4) . . . . ?
C66 C65 C81 C88 -66.7(5) . . . . ?
C66 C67 C68 C69 3.5(6) . . . . ?
C66 C67 C70A C71A 54.1(5) . . . . ?
C66 C67 C70A C72A -67.0(6) . . . . ?
C66 C67 C70A C73A 175.2(4) . . . . ?
C67 C68 C69 K2 -69.6(4) . . . . ?
C67 C68 C69 C64 -0.2(6) . . . . ?
C67 C68 C69 C82 -178.7(4) . . . . ?
C68 C67 C70A C71A -127.1(5) . . . . ?
C68 C67 C70A C72A 111.7(5) . . . . ?
C68 C67 C70A C73A -6.0(6) . . . . ?
C68 C69 C82 C95 67.7(5) . . . . ?
C69 C64 C65 K2 -64.5(3) . . . . ?
C69 C64 C65 C66 4.4(6) . . . . ?
C69 C64 C65 C81 -170.8(4) . . . . ?
C69 C82 C95 C94 70.7(4) . . . . ?
C69 C82 C95 C100 -112.3(4) . . . . ?
C70A C67 C68 C69 -175.3(4) . . . . ?
C74 N4 C64 K2 -169.7(3) . . . . ?
C74 N4 C64 C65 102.0(5) . . . . ?
C74 N4 C64 C69 -80.8(4) . . . . ?
C74 C75 C76 C77 1.1(7) . . . . ?
C75 C74 C79 C78 0.7(7) . . . . ?
C75 C76 C77 C78 -0.1(8) . . . . ?
C75 C76 C77 C80 179.7(5) . . . . ?
C76 C77 C78 C79 -0.5(8) . . . . ?
C77 C78 C79 C74 0.2(9) . . . . ?
C79 C74 C75 C76 -1.4(6) . . . . ?
C80 C77 C78 C79 179.6(6) . . . . ?
C81 C65 C66 C67 174.3(4) . . . . ?
C82 C95 C100 C101 -176.0(4) . . . . ?
C83 C84 C85 C86 0.6(7) . . . . ?
C83 C84 C1E C1F 58.3(5) . . . . ?
C83 C84 C1E C1G -61.9(5) . . . . ?
C83 C84 C1E C1H 178.5(4) . . . . ?
C84 C83 C88 C81 178.6(4) . . . . ?
C84 C83 C88 C87 0.0(6) . . . . ?
C84 C85 C86 C87 0.3(7) . . . . ?
C84 C85 C86 C93 -179.3(4) . . . . ?
C85 C84 C1E C1F -124.0(4) . . . . ?
C85 C84 C1E C1G 115.7(4) . . . . ?
C85 C84 C1E C1H -3.8(6) . . . . ?
C85 C86 C87 C88 -1.2(8) . . . . ?
C86 C87 C88 C81 -177.5(5) . . . . ?
C86 C87 C88 C83 1.1(7) . . . . ?
C88 C83 C84 C85 -0.8(6) . . . . ?
C88 C83 C84 C1E 177.0(4) . . . . ?
C93 C86 C87 C88 178.4(4) . . . . ?
C94 C95 C100 C101 1.1(6) . . . . ?
C94 C103 C96A C97A 48(2) . . . . ?
C94 C103 C96A C98A 170(2) . . . . ?
C94 C103 C96A C99A -73(2) . . . . ?
C94 C103 C96 C97 28.5(9) . . . . ?
C94 C103 C96 C98 145.9(7) . . . . ?
C94 C103 C96 C99 -95.8(8) . . . . ?
C95 C94 C103 C102 7.5(5) . . . . ?
C95 C94 C103 C96A -175.1(12) . . . . ?
C95 C94 C103 C96 -174.6(5) . . . . ?
C95 C100 C101 C102 4.7(6) . . . . ?
C95 C100 C101 C104 -173.9(4) . . . . ?
C100 C101 C102 C103 -4.5(6) . . . . ?
C101 C102 C103 C94 -1.6(6) . . . . ?
C101 C102 C103 C96A -179.3(11) . . . . ?
C101 C102 C103 C96 -179.6(5) . . . . ?
C102 C103 C96A C97A -134.5(18) . . . . ?
C102 C103 C96A C98A -12(2) . . . . ?
C102 C103 C96A C99A 105(2) . . . . ?
C102 C103 C96 C97 -153.6(7) . . . . ?
C102 C103 C96 C98 -36.2(9) . . . . ?
C102 C103 C96 C99 82.1(8) . . . . ?
C103 C94 C95 C82 169.6(3) . . . . ?
C103 C94 C95 C100 -7.4(5) . . . . ?
C104 C101 C102 C103 174.1(4) . . . . ?
C109 C110 C111 C112 -2.2(9) . . . . ?
C110 C109 C114 C113 -0.1(9) . . . . ?
C110 C111 C112 C113 1.2(10) . . . . ?
C111 C112 C113 C114 0.4(11) . . . . ?
C112 C113 C114 C109 -0.9(11) . . . . ?
C114 C109 C110 C111 1.6(8) . . . . ?
C115 C109 C110 C111 -177.6(6) . . . . ?
C115 C109 C114 C113 179.1(6) . . . . ?
C116 C117 C118 C119 4.6(12) . . . . ?
C117 C116 C121 C120 2.7(10) . . . . ?
C117 C118 C119 C120 -2.3(12) . . . . ?
C118 C119 C120 C121 0.7(14) . . . . ?
C119 C120 C121 C116 -0.8(12) . . . . ?
C121 C116 C117 C118 -4.9(11) . . . . ?
C122 C116 C117 C118 174.7(7) . . . . ?
C122 C116 C121 C120 -176.8(7) . . . . ?
O7 C106 C107 O8 -61.1(9) . . . . ?
C105 O7 C106 C107 -163.7(7) . . . . ?
C108 O8 C107 C106 177.1(8) . . . . ?
C25A C22 C23 C24 -173.0(6) . . . . ?
C44A C39 C40 C41 175.2(6) . . . . ?
C45A C44A C47A K1 106.6(10) . . . . ?
C46A C44A C47A K1 -138.7(9) . . . . ?
O7A C1B C1C K2 -6(3) . . . . ?
O7A C1B C1C O8A 25(6) . . . . ?
C1A O7A C1B C1C -173(4) . . . . ?
C1C O8A C1D K2 138(5) . . . . ?
C1D O8A C1C K2 -137(5) . . . . ?
C1D O8A C1C C1B 177(4) . . . . ?
C25 C22 C23 C24 -176.1(4) . . . . ?
C44 C39 C40 C41 -179.9(5) . . . . ?
C56 C55 C57 K1 -104.8(8) . . . . ?
C58 C55 C57 K1 139.5(7) . . . . ?
C1E C84 C85 C86 -177.1(4) . . . . ?

loop_
_platon_squeeze_void_nr
_platon_squeeze_void_average_x
_platon_squeeze_void_average_y
_platon_squeeze_void_average_z
_platon_squeeze_void_volume
_platon_squeeze_void_count_electrons
_platon_squeeze_void_content
1 0.261 0.779 -0.049 340 74 ' '
2 0.261 0.721 0.451 340 74 ' '
3 0.239 0.221 0.451 340 74 ' '
4 0.239 0.279 0.951 340 74 ' '
5 0.125 0.493 0.056 7 0 ' '
6 0.125 0.007 0.556 7 0 ' '
7 0.375 0.993 0.056 7 0 ' '
8 0.375 0.507 0.556 7 0 ' '
9 0.761 0.779 0.549 341 75 ' '
10 0.761 0.721 1.049 341 75 ' '
11 0.739 0.221 0.049 341 74 ' '
12 0.739 0.279 0.549 341 74 ' '
13 0.625 0.493 0.444 7 0 ' '
14 0.625 0.007 0.944 8 0 ' '
15 0.875 0.993 0.444 7 0 ' '
16 0.875 0.507 0.944 8 0 ' '
